data_4305352
loop_
_publ_author_name
'Torsten Weilandt'
'Ralf W. Troff'
'Heidi Saxell'
'Kari Rissanen'
'Christoph A. Schalley'

_publ_contact_author_address
;Institut f\"ur Chemie und Biochemie - Organische Chemie 
Freie Universit\"at Berlin
Takustr. 3, 
D-14195 Berlin
Germany
;
_publ_contact_author_email schalley@chemie.fu-berlin.de
_publ_contact_author_fax 49(30)83856612
_publ_contact_author_name 'Christoph A. Schalley'
_publ_contact_author_phone 49(30)83852639
_publ_section_title
;
Metallo-Supramolecular Self-Assembly: the Case of Triangle-Square Equilibria
;
_journal_name_full 'Inorganic Chemistry'
_journal_page_first 7588
_journal_page_last 7598
_journal_paper_doi 10.1021/ic800334k
_journal_volume 47
_journal_year 2008
_chemical_formula_moiety 'C117 H108 N6 P6 Pd3, 6 (S O3 C F3), 2.25(C6 H6), 2.5(N C2 H3)'
_chemical_formula_sum 'C141.5 H129 F18 N8.5 O18 P6 Pd3 S6'
_chemical_formula_weight 3262.91
_chemical_name_systematic
; 
 ? 
;
_space_group_IT_number 2
_symmetry_cell_setting triclinic
_symmetry_space_group_name_Hall '-P 1'
_symmetry_space_group_name_H-M 'P -1'
_atom_sites_solution_hydrogens geom
_atom_sites_solution_primary direct
_atom_sites_solution_secondary difmap
_audit_creation_method SHELXL-97
_cell_angle_alpha 96.6870(10)
_cell_angle_beta 108.256(2)
_cell_angle_gamma 119.280(2)
_cell_formula_units_Z 2
_cell_length_a 21.1746(4)
_cell_length_b 21.2853(5)
_cell_length_c 23.1441(5)
_cell_measurement_temperature 173(2)
_cell_volume 8169.9(4)
_computing_cell_refinement DENZO-SMN
_computing_data_collection Collect
_computing_data_reduction DENZO-SMN
_computing_structure_refinement 'SHELXL-97 (Sheldrick, 1997)'
_computing_structure_solution 'SHELXS-97 (Sheldrick, 1990)'
_diffrn_ambient_temperature 173(2)
_diffrn_measured_fraction_theta_full 1.000
_diffrn_measured_fraction_theta_max 1.000
_diffrn_measurement_device_type 'Nonius KappaCCD'
_diffrn_measurement_method 'rotation in phi and omega, 1 deg.'
_diffrn_radiation_monochromator graphite
_diffrn_radiation_source 'fine-focus sealed tube'
_diffrn_radiation_type MoK\a
_diffrn_radiation_wavelength 0.71073
_diffrn_reflns_av_R_equivalents 0.1369
_diffrn_reflns_av_sigmaI/netI 0.1907
_diffrn_reflns_limit_h_max 25
_diffrn_reflns_limit_h_min -25
_diffrn_reflns_limit_k_max 25
_diffrn_reflns_limit_k_min -25
_diffrn_reflns_limit_l_max 27
_diffrn_reflns_limit_l_min -27
_diffrn_reflns_number 105367
_diffrn_reflns_theta_full 25.00
_diffrn_reflns_theta_max 25.00
_diffrn_reflns_theta_min 1.12
_exptl_absorpt_coefficient_mu 0.541
_exptl_absorpt_correction_T_max 0.9232
_exptl_absorpt_correction_T_min 0.7735
_exptl_absorpt_correction_type multi-scan
_exptl_absorpt_process_details 'MULABS (Platon, cf. Blessing, 1995)'
_exptl_crystal_colour colorless
_exptl_crystal_density_diffrn 1.332
_exptl_crystal_density_method 'not measured'
_exptl_crystal_description needle
_exptl_crystal_F_000 3335
_exptl_crystal_size_max 0.50
_exptl_crystal_size_mid 0.20
_exptl_crystal_size_min 0.15
_refine_diff_density_max 1.503
_refine_diff_density_min -1.313
_refine_diff_density_rms 0.163
_refine_ls_extinction_method none
_refine_ls_goodness_of_fit_ref 1.033
_refine_ls_hydrogen_treatment riding
_refine_ls_matrix_type fullcycle
_refine_ls_number_parameters 1477
_refine_ls_number_reflns 28780
_refine_ls_number_restraints 1966
_refine_ls_restrained_S_all 1.015
_refine_ls_R_factor_all 0.2022
_refine_ls_R_factor_gt 0.1110
_refine_ls_shift/su_max 0.002
_refine_ls_shift/su_mean 0.000
_refine_ls_structure_factor_coef Fsqd
_refine_ls_weighting_details 'calc w=1/[\s^2^(Fo^2^)+(0.1635P)^2^+17.3575P] where P=(Fo^2^+2Fc^2^)/3'
_refine_ls_weighting_scheme calc
_refine_ls_wR_factor_gt 0.2794
_refine_ls_wR_factor_ref 0.3194
_reflns_number_gt 14350
_reflns_number_total 28780
_reflns_threshold_expression >2sigma(I)
_cod_data_source_file ic800334k_si_001_1.cif
_cod_data_source_block 7b
_cod_original_cell_volume 8169.9(3)
_cod_original_formula_sum 'C141.50 H129 F18 N8.50 O18 P6 Pd3 S6'
_cod_database_code 4305352

loop_
_symmetry_equiv_pos_as_xyz
'x, y, z'
'-x, -y, -z'

loop_
_atom_site_label
_atom_site_type_symbol
_atom_site_fract_x
_atom_site_fract_y
_atom_site_fract_z
_atom_site_U_iso_or_equiv
_atom_site_adp_type
_atom_site_occupancy
_atom_site_symmetry_multiplicity
_atom_site_calc_flag
_atom_site_refinement_flags
_atom_site_disorder_assembly
_atom_site_disorder_group
Pd1 Pd 0.26646(4) 0.08133(4) 0.18447(4) 0.0300(2) Uani 1 1 d U . .
Pd2 Pd 0.94130(5) 0.52178(5) 0.72804(4) 0.0347(2) Uani 1 1 d U . .
Pd3 Pd 0.76450(5) 0.80750(4) 0.25349(4) 0.0302(2) Uani 1 1 d U . .
P11 P 0.16065(15) 0.03518(16) 0.08817(13) 0.0313(6) Uani 1 1 d U A .
P12 P 0.20621(17) -0.03127(16) 0.20332(13) 0.0360(7) Uani 1 1 d U A .
P21 P 0.9612(2) 0.44952(18) 0.78758(14) 0.0477(8) Uani 1 1 d U A .
P22 P 1.05181(17) 0.62933(17) 0.80669(13) 0.0392(7) Uani 1 1 d U A .
P31 P 0.88414(17) 0.92083(16) 0.29204(13) 0.0329(6) Uani 1 1 d U . .
P32 P 0.71756(16) 0.83681(16) 0.16492(13) 0.0322(6) Uani 1 1 d U . .
C1 C 0.0631(6) -0.0317(6) 0.0841(5) 0.040(2) Uani 1 1 d U . .
H1A H 0.0521 -0.0049 0.1135 0.048 Uiso 1 1 calc R A .
H1B H 0.0222 -0.0489 0.0399 0.048 Uiso 1 1 calc R . .
C2 C 0.0542(6) -0.1013(6) 0.1017(5) 0.044(3) Uani 1 1 d U A .
H2A H -0.0033 -0.1406 0.0875 0.053 Uiso 1 1 calc R . .
H2B H 0.0751 -0.1227 0.0785 0.053 Uiso 1 1 calc R . .
C3 C 0.0982(6) -0.0832(7) 0.1730(5) 0.047(3) Uani 1 1 d U . .
H3A H 0.0785 -0.1316 0.1828 0.057 Uiso 1 1 calc R A .
H3B H 0.0848 -0.0529 0.1963 0.057 Uiso 1 1 calc R . .
N11 N 0.3706(7) 0.1251(9) 0.2679(5) 0.022(4) Uiso 0.459(11) 1 d PGU A 1
C4 C 0.3749(7) 0.1621(9) 0.3240(5) 0.015(4) Uiso 0.459(11) 1 d PGU A 1
H4 H 0.3305 0.1636 0.3234 0.018 Uiso 0.459(11) 1 calc PR A 1
C5 C 0.4439(8) 0.1969(9) 0.3810(5) 0.027(5) Uiso 0.459(11) 1 d PGU A 1
H5 H 0.4468 0.2221 0.4193 0.033 Uiso 0.459(11) 1 calc PR A 1
C6 C 0.5088(6) 0.1947(9) 0.3819(5) 0.029(5) Uiso 0.459(11) 1 d PGU A 1
C7 C 0.5045(7) 0.1577(10) 0.3258(7) 0.033(5) Uiso 0.459(11) 1 d PGU A 1
H7 H 0.5488 0.1562 0.3264 0.040 Uiso 0.459(11) 1 calc PR A 1
C8 C 0.4354(8) 0.1229(10) 0.2688(5) 0.045(6) Uiso 0.459(11) 1 d PGU A 1
H8 H 0.4325 0.0977 0.2305 0.054 Uiso 0.459(11) 1 calc PR A 1
C9 C 0.586(2) 0.2290(19) 0.4369(15) 0.067(8) Uiso 0.459(11) 1 d PU A 1
H9 H 0.6250 0.2217 0.4321 0.080 Uiso 0.459(11) 1 calc PR A 1
C10 C 0.6017(19) 0.2695(16) 0.4926(13) 0.051(7) Uiso 0.459(11) 1 d PU A 1
H10 H 0.5580 0.2662 0.4989 0.061 Uiso 0.459(11) 1 calc PR A 1
C11 C 0.6841(7) 0.3213(10) 0.5480(7) 0.040(6) Uiso 0.459(11) 1 d PGU A 1
C12 C 0.6841(7) 0.3608(11) 0.6003(8) 0.058(7) Uiso 0.459(11) 1 d PGU A 1
H12 H 0.6353 0.3525 0.5991 0.070 Uiso 0.459(11) 1 calc PR A 1
C13 C 0.7556(9) 0.4123(11) 0.6545(7) 0.069(8) Uiso 0.459(11) 1 d PGU A 1
H13 H 0.7556 0.4393 0.6902 0.083 Uiso 0.459(11) 1 calc PR A 1
N21 N 0.8270(7) 0.4245(9) 0.6563(6) 0.022(5) Uiso 0.459(11) 1 d PGU A 1
C14 C 0.8270(6) 0.3850(9) 0.6040(6) 0.021(5) Uiso 0.459(11) 1 d PGU A 1
H14 H 0.8758 0.3933 0.6053 0.026 Uiso 0.459(11) 1 calc PR A 1
C15 C 0.7555(8) 0.3335(9) 0.5499(6) 0.037(6) Uiso 0.459(11) 1 d PGU A 1
H15 H 0.7555 0.3065 0.5141 0.044 Uiso 0.459(11) 1 calc PR A 1
N11B N 0.3607(7) 0.1315(9) 0.2768(5) 0.040(5) Uiso 0.541(11) 1 d PGU A 2
C4B C 0.3562(7) 0.1670(10) 0.3282(6) 0.052(6) Uiso 0.541(11) 1 d PGU A 2
H4B H 0.3091 0.1659 0.3221 0.062 Uiso 0.541(11) 1 calc PR A 2
C5B C 0.4207(9) 0.2043(9) 0.3886(5) 0.053(6) Uiso 0.541(11) 1 d PGU A 2
H5B H 0.4176 0.2286 0.4238 0.064 Uiso 0.541(11) 1 calc PR A 2
C6B C 0.4895(7) 0.2059(9) 0.3975(5) 0.037(5) Uiso 0.541(11) 1 d PGU A 2
C7B C 0.4940(7) 0.1703(9) 0.3460(6) 0.052(6) Uiso 0.541(11) 1 d PGU A 2
H7B H 0.5411 0.1714 0.3521 0.062 Uiso 0.541(11) 1 calc PR A 2
C8B C 0.4296(8) 0.1331(9) 0.2857(5) 0.040(5) Uiso 0.541(11) 1 d PGU A 2
H8B H 0.4326 0.1088 0.2505 0.048 Uiso 0.541(11) 1 calc PR A 2
C9B C 0.5598(13) 0.2511(13) 0.4624(11) 0.044(5) Uiso 0.541(11) 1 d PU A 2
H9B H 0.5509 0.2701 0.4961 0.052 Uiso 0.541(11) 1 calc PR A 2
C10B C 0.6341(13) 0.2673(13) 0.4775(11) 0.044(5) Uiso 0.541(11) 1 d PU A 2
H10B H 0.6419 0.2438 0.4453 0.053 Uiso 0.541(11) 1 calc PR A 2
C11B C 0.7069(7) 0.3201(8) 0.5417(5) 0.046(5) Uiso 0.541(11) 1 d PGU A 2
C12B C 0.6998(5) 0.3494(8) 0.5944(6) 0.038(5) Uiso 0.541(11) 1 d PGU A 2
H12B H 0.6483 0.3321 0.5927 0.046 Uiso 0.541(11) 1 calc PR A 2
C13B C 0.7681(6) 0.4042(8) 0.6497(5) 0.023(4) Uiso 0.541(11) 1 d PGU A 2
H13B H 0.7632 0.4243 0.6858 0.028 Uiso 0.541(11) 1 calc PR A 2
N21B N 0.8435(5) 0.4296(8) 0.6523(5) 0.031(4) Uiso 0.541(11) 1 d PGU A 2
C14B C 0.8506(6) 0.4002(9) 0.5996(6) 0.055(6) Uiso 0.541(11) 1 d PGU A 2
H14B H 0.9021 0.4176 0.6013 0.065 Uiso 0.541(11) 1 calc PR A 2
C15B C 0.7823(8) 0.3455(9) 0.5443(6) 0.048(6) Uiso 0.541(11) 1 d PGU A 2
H15B H 0.7872 0.3254 0.5082 0.057 Uiso 0.541(11) 1 calc PR A 2
C16 C 1.1360(7) 0.6230(8) 0.8434(6) 0.056(3) Uani 1 1 d U . .
H16A H 1.1523 0.6120 0.8099 0.067 Uiso 1 1 calc R A .
H16B H 1.1814 0.6731 0.8756 0.067 Uiso 1 1 calc R . .
C17 C 1.1206(8) 0.5633(7) 0.8758(6) 0.056(3) Uani 1 1 d U A .
H17A H 1.0965 0.5695 0.9047 0.068 Uiso 1 1 calc R . .
H17B H 1.1723 0.5715 0.9028 0.068 Uiso 1 1 calc R . .
C18 C 1.0653(7) 0.4824(7) 0.8289(6) 0.057(3) Uani 1 1 d U . .
H18A H 1.0684 0.4475 0.8527 0.068 Uiso 1 1 calc R A .
H18B H 1.0855 0.4788 0.7962 0.068 Uiso 1 1 calc R . .
N22 N 0.9157(10) 0.5769(11) 0.6682(8) 0.038(6) Uiso 0.433(11) 1 d PGU A 1
C19 C 0.8582(10) 0.5931(11) 0.6618(8) 0.042(6) Uiso 0.433(11) 1 d PGU A 1
H19 H 0.8313 0.5822 0.6890 0.051 Uiso 0.433(11) 1 calc PR A 1
C20 C 0.8399(9) 0.6253(10) 0.6156(8) 0.030(6) Uiso 0.433(11) 1 d PGU A 1
H20 H 0.8006 0.6363 0.6113 0.036 Uiso 0.433(11) 1 calc PR A 1
C21 C 0.8792(10) 0.6412(10) 0.5758(7) 0.026(5) Uiso 0.433(11) 1 d PGU A 1
C22 C 0.9367(10) 0.6251(10) 0.5822(7) 0.043(6) Uiso 0.433(11) 1 d PGU A 1
H22 H 0.9635 0.6360 0.5550 0.052 Uiso 0.433(11) 1 calc PR A 1
C23 C 0.9549(9) 0.5929(11) 0.6284(8) 0.021(5) Uiso 0.433(11) 1 d PGU A 1
H23 H 0.9942 0.5819 0.6328 0.025 Uiso 0.433(11) 1 calc PR A 1
C24 C 0.8836(16) 0.6820(16) 0.4754(12) 0.037(6) Uiso 0.433(11) 1 d PU A 1
H24 H 0.9162 0.6646 0.4715 0.044 Uiso 0.433(11) 1 calc PR A 1
C25 C 0.8591(13) 0.6751(13) 0.5263(11) 0.025(5) Uiso 0.433(11) 1 d PU A 1
H25 H 0.8272 0.6938 0.5288 0.030 Uiso 0.433(11) 1 calc PR A 1
C26 C 0.8579(11) 0.7166(11) 0.4280(7) 0.033(6) Uiso 0.433(11) 1 d PGU A 1
C27 C 0.8216(12) 0.7548(12) 0.4345(7) 0.056(7) Uiso 0.433(11) 1 d PGU A 1
H27 H 0.8128 0.7618 0.4719 0.067 Uiso 0.433(11) 1 calc PR A 1
C28 C 0.7981(11) 0.7827(11) 0.3864(8) 0.040(6) Uiso 0.433(11) 1 d PGU A 1
H28 H 0.7733 0.8088 0.3909 0.049 Uiso 0.433(11) 1 calc PR A 1
N31 N 0.8110(12) 0.7723(12) 0.3318(7) 0.030(5) Uiso 0.433(11) 1 d PGU A 1
C29 C 0.8473(12) 0.7341(12) 0.3252(7) 0.054(8) Uiso 0.433(11) 1 d PGU A 1
H29 H 0.8561 0.7270 0.2879 0.065 Uiso 0.433(11) 1 calc PR A 1
C30 C 0.8708(11) 0.7062(11) 0.3733(8) 0.032(6) Uiso 0.433(11) 1 d PGU A 1
H30 H 0.8956 0.6801 0.3688 0.039 Uiso 0.433(11) 1 calc PR A 1
N22B N 0.9322(7) 0.5835(8) 0.6626(5) 0.022(4) Uiso 0.567(11) 1 d PGU A 2
C19B C 0.8762(7) 0.6025(8) 0.6496(5) 0.027(4) Uiso 0.567(11) 1 d PGU A 2
H19B H 0.8484 0.5972 0.6757 0.033 Uiso 0.567(11) 1 calc PR A 2
C20B C 0.8610(7) 0.6292(8) 0.5983(6) 0.033(4) Uiso 0.567(11) 1 d PGU A 2
H20B H 0.8228 0.6421 0.5894 0.040 Uiso 0.567(11) 1 calc PR A 2
C21B C 0.9018(8) 0.6369(8) 0.5600(5) 0.033(4) Uiso 0.567(11) 1 d PGU A 2
C22B C 0.9578(8) 0.6179(9) 0.5730(6) 0.048(5) Uiso 0.567(11) 1 d PGU A 2
H22B H 0.9857 0.6232 0.5469 0.058 Uiso 0.567(11) 1 calc PR A 2
C23B C 0.9730(8) 0.5912(9) 0.6243(6) 0.057(6) Uiso 0.567(11) 1 d PGU A 2
H23B H 1.0113 0.5782 0.6332 0.069 Uiso 0.567(11) 1 calc PR A 2
C24B C 0.8534(12) 0.6945(11) 0.4889(10) 0.039(5) Uiso 0.567(11) 1 d PU A 2
H24B H 0.8346 0.7031 0.5193 0.047 Uiso 0.567(11) 1 calc PR A 2
C25B C 0.8866(13) 0.6646(13) 0.5020(11) 0.051(6) Uiso 0.567(11) 1 d PU A 2
H25B H 0.9071 0.6561 0.4730 0.061 Uiso 0.567(11) 1 calc PR A 2
C26B C 0.8344(8) 0.7220(8) 0.4343(5) 0.033(4) Uiso 0.567(11) 1 d PGU A 2
C27B C 0.7970(9) 0.7604(9) 0.4351(5) 0.054(6) Uiso 0.567(11) 1 d PGU A 2
H27B H 0.7842 0.7680 0.4700 0.065 Uiso 0.567(11) 1 calc PR A 2
C28B C 0.7785(9) 0.7876(9) 0.3849(6) 0.055(6) Uiso 0.567(11) 1 d PGU A 2
H28B H 0.7529 0.8138 0.3855 0.066 Uiso 0.567(11) 1 calc PR A 2
N31B N 0.7973(8) 0.7764(8) 0.3339(6) 0.031(4) Uiso 0.567(11) 1 d PGU A 2
C29B C 0.8347(8) 0.7380(8) 0.3331(5) 0.018(4) Uiso 0.567(11) 1 d PGU A 2
H29B H 0.8475 0.7304 0.2982 0.022 Uiso 0.567(11) 1 calc PR A 2
C30B C 0.8533(8) 0.7108(7) 0.3833(5) 0.026(4) Uiso 0.567(11) 1 d PGU A 2
H30B H 0.8788 0.6846 0.3827 0.031 Uiso 0.567(11) 1 calc PR A 2
C31 C 0.9216(6) 0.9500(7) 0.2335(5) 0.043(2) Uani 1 1 d U . .
H31A H 0.9749 0.9987 0.2555 0.052 Uiso 1 1 calc R A .
H31B H 0.9284 0.9113 0.2136 0.052 Uiso 1 1 calc R . .
C32 C 0.8645(7) 0.9605(7) 0.1792(5) 0.045(3) Uani 1 1 d U A .
H32A H 0.8486 0.9907 0.1992 0.054 Uiso 1 1 calc R . .
H32B H 0.8938 0.9893 0.1555 0.054 Uiso 1 1 calc R . .
C33 C 0.7904(7) 0.8853(7) 0.1325(5) 0.043(2) Uani 1 1 d U . .
H33A H 0.8064 0.8515 0.1193 0.051 Uiso 1 1 calc R A .
H33B H 0.7642 0.8940 0.0936 0.051 Uiso 1 1 calc R . .
N32 N 0.6574(3) 0.6994(3) 0.2207(3) 0.0375(19) Uani 1 1 d GU A .
C34 C 0.5976(4) 0.6845(3) 0.2409(3) 0.046(3) Uani 1 1 d GU . .
H34 H 0.5995 0.7254 0.2646 0.055 Uiso 1 1 calc R A .
C35 C 0.5351(4) 0.6098(4) 0.2263(4) 0.047(3) Uani 1 1 d GU A .
H35 H 0.4942 0.5996 0.2400 0.057 Uiso 1 1 calc R . .
C36 C 0.5324(4) 0.5499(3) 0.1916(4) 0.048(3) Uani 1 1 d GU . .
C37 C 0.5922(4) 0.5648(3) 0.1714(3) 0.047(3) Uani 1 1 d GU A .
H37 H 0.5903 0.5239 0.1477 0.057 Uiso 1 1 calc R . .
C38 C 0.6547(4) 0.6395(4) 0.1860(3) 0.043(3) Uani 1 1 d GU . .
H38 H 0.6956 0.6497 0.1723 0.051 Uiso 1 1 calc R A .
C39 C 0.4708(7) 0.4717(7) 0.1839(6) 0.048(3) Uani 1 1 d U A .
H39 H 0.4271 0.4642 0.1925 0.057 Uiso 1 1 calc R . .
C40 C 0.4718(7) 0.4107(7) 0.1659(6) 0.050(3) Uani 1 1 d U . .
H40 H 0.5120 0.4181 0.1521 0.060 Uiso 1 1 calc R A .
C41 C 0.4173(4) 0.3320(3) 0.1648(3) 0.037(2) Uani 1 1 d GU A .
C42 C 0.3571(4) 0.3141(3) 0.1851(3) 0.042(2) Uani 1 1 d GU . .
H42 H 0.3469 0.3513 0.1967 0.050 Uiso 1 1 calc R A .
C43 C 0.3118(3) 0.2416(4) 0.1883(3) 0.042(2) Uani 1 1 d GU A .
H43 H 0.2707 0.2293 0.2022 0.050 Uiso 1 1 calc R . .
N12 N 0.3267(3) 0.1870(3) 0.1713(3) 0.0321(18) Uani 1 1 d GU A .
C44 C 0.3869(4) 0.2050(3) 0.1510(3) 0.041(2) Uani 1 1 d GU . .
H44 H 0.3971 0.1677 0.1394 0.049 Uiso 1 1 calc R A .
C45 C 0.4322(4) 0.2775(4) 0.1477(3) 0.045(3) Uani 1 1 d GU A .
H45 H 0.4734 0.2898 0.1339 0.054 Uiso 1 1 calc R . .
C46 C 0.1703(6) -0.0122(6) 0.0228(5) 0.034(2) Uani 1 1 d U . .
C47 C 0.2433(7) -0.0004(7) 0.0311(6) 0.049(3) Uani 1 1 d U A .
H47 H 0.2893 0.0330 0.0706 0.059 Uiso 1 1 calc R . .
C48 C 0.2488(8) -0.0362(8) -0.0167(6) 0.059(3) Uani 1 1 d U . .
H48 H 0.2994 -0.0272 -0.0104 0.071 Uiso 1 1 calc R A .
C49 C 0.1835(7) -0.0861(7) -0.0754(6) 0.051(3) Uani 1 1 d U A .
H49 H 0.1885 -0.1115 -0.1085 0.062 Uiso 1 1 calc R . .
C50 C 0.1107(8) -0.0970(7) -0.0834(6) 0.054(3) Uani 1 1 d U . .
H50 H 0.0651 -0.1297 -0.1232 0.065 Uiso 1 1 calc R A .
C51 C 0.1033(7) -0.0622(7) -0.0358(5) 0.042(3) Uani 1 1 d U A .
H51 H 0.0526 -0.0716 -0.0419 0.051 Uiso 1 1 calc R . .
C52 C 0.1536(6) 0.1104(6) 0.0660(5) 0.034(2) Uani 1 1 d U . .
C53 C 0.1193(6) 0.1404(7) 0.0911(5) 0.045(3) Uani 1 1 d U A .
H53 H 0.0965 0.1191 0.1190 0.054 Uiso 1 1 calc R . .
C54 C 0.1172(7) 0.2018(7) 0.0762(6) 0.056(3) Uani 1 1 d U . .
H54 H 0.0903 0.2196 0.0916 0.067 Uiso 1 1 calc R A .
C55 C 0.1541(7) 0.2358(7) 0.0393(6) 0.057(3) Uani 1 1 d U A .
H55 H 0.1548 0.2787 0.0306 0.068 Uiso 1 1 calc R . .
C56 C 0.1903(8) 0.2075(7) 0.0147(6) 0.055(3) Uani 1 1 d U . .
H56 H 0.2148 0.2303 -0.0118 0.066 Uiso 1 1 calc R A .
C57 C 0.1911(7) 0.1452(7) 0.0288(5) 0.045(3) Uani 1 1 d U A .
H57 H 0.2174 0.1269 0.0127 0.055 Uiso 1 1 calc R . .
C58 C 0.2283(7) -0.0956(6) 0.1714(5) 0.042(2) Uani 1 1 d U . .
C59 C 0.2846(8) -0.0735(8) 0.1472(6) 0.058(3) Uani 1 1 d U A .
H59 H 0.3132 -0.0223 0.1474 0.069 Uiso 1 1 calc R . .
C60 C 0.3012(8) -0.1238(8) 0.1222(7) 0.067(3) Uani 1 1 d U . .
H60 H 0.3390 -0.1076 0.1043 0.080 Uiso 1 1 calc R A .
C61 C 0.2624(9) -0.1964(9) 0.1241(7) 0.074(4) Uani 1 1 d U A .
H61 H 0.2730 -0.2314 0.1075 0.089 Uiso 1 1 calc R . .
C62 C 0.2085(8) -0.2180(8) 0.1498(6) 0.062(3) Uani 1 1 d U . .
H62 H 0.1834 -0.2681 0.1523 0.075 Uiso 1 1 calc R A .
C63 C 0.1887(8) -0.1712(7) 0.1722(5) 0.052(3) Uani 1 1 d U A .
H63 H 0.1489 -0.1893 0.1880 0.062 Uiso 1 1 calc R . .
C64 C 0.2434(6) -0.0171(6) 0.2883(5) 0.039(2) Uani 1 1 d U . .
C65 C 0.2143(7) 0.0061(7) 0.3248(6) 0.051(3) Uani 1 1 d U A .
H65 H 0.1708 0.0110 0.3057 0.061 Uiso 1 1 calc R . .
C66 C 0.2527(8) 0.0232(8) 0.3944(6) 0.064(3) Uani 1 1 d U . .
H66 H 0.2341 0.0403 0.4208 0.077 Uiso 1 1 calc R A .
C67 C 0.3111(8) 0.0158(8) 0.4210(7) 0.063(3) Uani 1 1 d U A .
H67 H 0.3344 0.0282 0.4665 0.075 Uiso 1 1 calc R . .
C68 C 0.3410(8) -0.0096(8) 0.3855(6) 0.064(3) Uani 1 1 d U . .
H68 H 0.3830 -0.0162 0.4057 0.077 Uiso 1 1 calc R A .
C69 C 0.3068(7) -0.0255(7) 0.3184(6) 0.051(3) Uani 1 1 d U A .
H69 H 0.3267 -0.0420 0.2929 0.061 Uiso 1 1 calc R . .
C70 C 0.9099(8) 0.3525(7) 0.7330(6) 0.051(3) Uani 1 1 d U . .
C71 C 0.9491(9) 0.3359(8) 0.7029(6) 0.065(3) Uani 1 1 d U A .
H71 H 1.0034 0.3726 0.7125 0.077 Uiso 1 1 calc R . .
C72 C 0.9070(10) 0.2634(9) 0.6578(7) 0.078(4) Uani 1 1 d U . .
H72 H 0.9318 0.2510 0.6350 0.094 Uiso 1 1 calc R A .
C73 C 0.8342(10) 0.2137(9) 0.6473(7) 0.076(4) Uani 1 1 d U A .
H73 H 0.8074 0.1651 0.6165 0.091 Uiso 1 1 calc R . .
C74 C 0.7929(9) 0.2255(8) 0.6769(7) 0.070(3) Uani 1 1 d U . .
H74 H 0.7395 0.1871 0.6682 0.084 Uiso 1 1 calc R A .
C75 C 0.8354(8) 0.2994(8) 0.7218(6) 0.063(3) Uani 1 1 d U A .
H75 H 0.8101 0.3111 0.7445 0.076 Uiso 1 1 calc R . .
C76 C 0.9218(8) 0.4387(7) 0.8481(6) 0.053(3) Uani 1 1 d U . .
C77 C 0.9588(8) 0.4255(7) 0.9043(6) 0.057(3) Uani 1 1 d U A .
H77 H 1.0050 0.4244 0.9122 0.068 Uiso 1 1 calc R . .
C78 C 0.9229(9) 0.4144(7) 0.9465(6) 0.065(3) Uani 1 1 d U . .
H78 H 0.9460 0.4051 0.9842 0.078 Uiso 1 1 calc R A .
C79 C 0.8563(9) 0.4159(8) 0.9375(6) 0.070(3) Uani 1 1 d U A .
H79 H 0.8338 0.4076 0.9678 0.084 Uiso 1 1 calc R . .
C80 C 0.8241(9) 0.4294(8) 0.8844(7) 0.074(3) Uani 1 1 d U . .
H80 H 0.7782 0.4308 0.8773 0.088 Uiso 1 1 calc R A .
C81 C 0.8555(8) 0.4413(8) 0.8402(6) 0.066(3) Uani 1 1 d U A .
H81 H 0.8316 0.4515 0.8036 0.079 Uiso 1 1 calc R . .
C82 C 1.0901(7) 0.7124(7) 0.7796(5) 0.044(2) Uani 1 1 d U . .
C83 C 1.0499(8) 0.7505(7) 0.7711(5) 0.052(3) Uani 1 1 d U A .
H83 H 1.0030 0.7313 0.7782 0.062 Uiso 1 1 calc R . .
C84 C 1.0771(8) 0.8131(7) 0.7531(6) 0.054(3) Uani 1 1 d U . .
H84 H 1.0491 0.8372 0.7461 0.065 Uiso 1 1 calc R A .
C85 C 1.1457(9) 0.8408(9) 0.7452(7) 0.074(3) Uani 1 1 d U A .
H85 H 1.1652 0.8857 0.7335 0.089 Uiso 1 1 calc R . .
C86 C 1.1870(9) 0.8101(10) 0.7526(8) 0.083(4) Uani 1 1 d U . .
H86 H 1.2356 0.8327 0.7478 0.100 Uiso 1 1 calc R A .
C87 C 1.1559(9) 0.7408(9) 0.7683(7) 0.077(3) Uani 1 1 d U A .
H87 H 1.1819 0.7148 0.7708 0.092 Uiso 1 1 calc R . .
C88 C 1.0319(6) 0.6585(6) 0.8729(5) 0.037(2) Uani 1 1 d U . .
C89 C 0.9547(7) 0.6292(7) 0.8649(6) 0.055(3) Uani 1 1 d U A .
H89 H 0.9111 0.5926 0.8251 0.066 Uiso 1 1 calc R . .
C90 C 0.9405(8) 0.6529(8) 0.9150(6) 0.062(3) Uani 1 1 d U . .
H90 H 0.8870 0.6304 0.9101 0.075 Uiso 1 1 calc R A .
C91 C 1.0023(8) 0.7082(8) 0.9710(6) 0.057(3) Uani 1 1 d U A .
H91 H 0.9921 0.7254 1.0046 0.069 Uiso 1 1 calc R . .
C92 C 1.0784(8) 0.7383(7) 0.9783(6) 0.055(3) Uani 1 1 d U . .
H92 H 1.1213 0.7768 1.0175 0.066 Uiso 1 1 calc R A .
C93 C 1.0957(7) 0.7153(7) 0.9316(5) 0.048(3) Uani 1 1 d U A .
H93 H 1.1497 0.7370 0.9381 0.058 Uiso 1 1 calc R . .
C94 C 0.8875(7) 0.9996(6) 0.3352(5) 0.039(2) Uani 1 1 d U . .
C95 C 0.9534(8) 1.0726(7) 0.3524(6) 0.053(3) Uani 1 1 d U A .
H95 H 0.9955 1.0812 0.3408 0.064 Uiso 1 1 calc R . .
C96 C 0.9571(9) 1.1329(8) 0.3867(6) 0.066(3) Uani 1 1 d U . .
H96 H 1.0027 1.1831 0.3990 0.079 Uiso 1 1 calc R A .
C97 C 0.8980(8) 1.1224(8) 0.4031(6) 0.061(3) Uani 1 1 d U A .
H97 H 0.9012 1.1649 0.4255 0.073 Uiso 1 1 calc R . .
C98 C 0.8325(8) 1.0493(8) 0.3872(6) 0.058(3) Uani 1 1 d U . .
H98 H 0.7915 1.0411 0.4003 0.069 Uiso 1 1 calc R A .
C99 C 0.8272(7) 0.9876(7) 0.3518(5) 0.045(3) Uani 1 1 d U A .
H99 H 0.7815 0.9373 0.3392 0.054 Uiso 1 1 calc R . .
C100 C 0.9640(7) 0.9172(6) 0.3482(5) 0.042(2) Uani 1 1 d U . .
C101 C 0.9783(8) 0.9356(8) 0.4144(6) 0.061(3) Uani 1 1 d U A .
H101 H 0.9478 0.9494 0.4283 0.073 Uiso 1 1 calc R . .
C102 C 1.0376(9) 0.9325(9) 0.4571(7) 0.082(4) Uani 1 1 d U . .
H102 H 1.0509 0.9479 0.5018 0.098 Uiso 1 1 calc R A .
C103 C 1.0782(9) 0.9077(9) 0.4366(8) 0.082(4) Uani 1 1 d U A .
H103 H 1.1178 0.9040 0.4665 0.099 Uiso 1 1 calc R . .
C104 C 1.0606(8) 0.8882(8) 0.3723(7) 0.069(3) Uani 1 1 d U . .
H104 H 1.0889 0.8715 0.3579 0.082 Uiso 1 1 calc R A .
C105 C 1.0031(7) 0.8923(7) 0.3284(6) 0.051(3) Uani 1 1 d U A .
H105 H 0.9910 0.8776 0.2840 0.061 Uiso 1 1 calc R . .
C106 C 0.6821(7) 0.8961(7) 0.1788(5) 0.042(2) Uani 1 1 d U . .
C107 C 0.6809(8) 0.9444(7) 0.1434(6) 0.059(3) Uani 1 1 d U A .
H107 H 0.7003 0.9470 0.1112 0.071 Uiso 1 1 calc R . .
C108 C 0.6523(8) 0.9886(8) 0.1538(7) 0.068(3) Uani 1 1 d U . .
H108 H 0.6550 1.0234 0.1308 0.081 Uiso 1 1 calc R A .
C109 C 0.6192(8) 0.9818(8) 0.1987(7) 0.068(3) Uani 1 1 d U A .
H109 H 0.5950 1.0084 0.2040 0.082 Uiso 1 1 calc R . .
C110 C 0.6228(8) 0.9355(8) 0.2348(7) 0.067(3) Uani 1 1 d U . .
H110 H 0.6050 0.9336 0.2679 0.081 Uiso 1 1 calc R A .
C111 C 0.6521(7) 0.8915(7) 0.2238(6) 0.054(3) Uani 1 1 d U A .
H111 H 0.6512 0.8579 0.2476 0.065 Uiso 1 1 calc R . .
C112 C 0.6355(7) 0.7515(7) 0.1003(5) 0.044(2) Uani 1 1 d U . .
C113 C 0.5577(8) 0.7253(8) 0.0888(7) 0.069(3) Uani 1 1 d U A .
H113 H 0.5466 0.7539 0.1137 0.083 Uiso 1 1 calc R . .
C114 C 0.4947(9) 0.6561(9) 0.0400(7) 0.086(4) Uani 1 1 d U . .
H114 H 0.4409 0.6390 0.0313 0.104 Uiso 1 1 calc R A .
C115 C 0.5093(9) 0.6139(9) 0.0055(7) 0.082(4) Uani 1 1 d U A .
H115 H 0.4657 0.5664 -0.0262 0.098 Uiso 1 1 calc R . .
C116 C 0.5821(9) 0.6367(8) 0.0147(7) 0.072(4) Uani 1 1 d U . .
H116 H 0.5907 0.6070 -0.0118 0.086 Uiso 1 1 calc R A .
C117 C 0.6481(8) 0.7048(8) 0.0633(6) 0.059(3) Uani 1 1 d U A .
H117 H 0.7010 0.7193 0.0713 0.071 Uiso 1 1 calc R . .
S1 S 0.1402(2) 0.2642(2) 0.85802(15) 0.0499(8) Uani 1 1 d U . .
O1 O 0.0939(5) 0.1893(5) 0.8617(4) 0.069(2) Uani 1 1 d U . .
O2 O 0.1663(5) 0.2619(6) 0.8091(4) 0.071(3) Uani 1 1 d U . .
O3 O 0.1992(6) 0.3209(5) 0.9184(4) 0.070(2) Uani 1 1 d U . .
C700 C 0.0669(10) 0.2846(10) 0.8315(8) 0.082(3) Uani 1 1 d U . .
F1 F 0.0369(6) 0.2876(6) 0.8728(5) 0.124(3) Uani 1 1 d U . .
F2 F 0.0990(7) 0.3520(6) 0.8222(6) 0.133(3) Uani 1 1 d U . .
F3 F 0.0038(6) 0.2310(6) 0.7757(5) 0.102(3) Uani 1 1 d U . .
S42 S 0.0644(3) 0.4619(3) 0.6242(3) 0.1034(15) Uiso 1 1 d U . .
O4 O -0.0052(11) 0.4160(11) 0.5627(9) 0.180(6) Uiso 1 1 d U . .
O5 O 0.0510(7) 0.4978(7) 0.6724(6) 0.109(4) Uiso 1 1 d U . .
O6 O 0.1029(10) 0.4260(10) 0.6459(8) 0.164(6) Uiso 1 1 d U . .
C200 C 0.1307(19) 0.5392(19) 0.6065(16) 0.175(10) Uiso 1 1 d U . .
F4 F 0.0979(10) 0.5714(10) 0.5792(8) 0.201(6) Uiso 1 1 d U . .
F5 F 0.1480(10) 0.5126(10) 0.5597(9) 0.209(6) Uiso 1 1 d U . .
F6 F 0.1969(9) 0.5907(9) 0.6544(7) 0.162(5) Uiso 1 1 d U . .
S3 S 0.5039(3) 0.0843(3) 0.1535(3) 0.1088(16) Uiso 1 1 d U . .
O7 O 0.5135(10) 0.0447(10) 0.1005(8) 0.171(6) Uiso 1 1 d U . .
O8 O 0.5203(8) 0.0662(8) 0.2128(6) 0.122(4) Uiso 1 1 d U . .
O9 O 0.4292(6) 0.0795(6) 0.1319(5) 0.077(3) Uiso 1 1 d U . .
C300 C 0.5813(17) 0.1867(16) 0.1829(14) 0.155(9) Uiso 1 1 d U . .
F7 F 0.5731(8) 0.2222(9) 0.2234(7) 0.163(5) Uiso 1 1 d U . .
F8 F 0.6497(12) 0.1968(11) 0.2001(9) 0.220(7) Uiso 1 1 d U . .
F9 F 0.5673(12) 0.2108(12) 0.1287(10) 0.246(8) Uiso 1 1 d U . .
S4 S 0.7063(2) 0.5202(2) 0.76522(18) 0.0647(9) Uiso 1 1 d U B .
O10 O 0.6587(11) 0.4588(11) 0.7831(9) 0.189(7) Uiso 1 1 d U . .
O11 O 0.7242(8) 0.5855(8) 0.8044(6) 0.125(4) Uiso 1 1 d U . .
O12 O 0.7693(6) 0.5210(7) 0.7593(5) 0.094(3) Uiso 1 1 d U . .
C400 C 0.6460(10) 0.5087(9) 0.6965(9) 0.144(8) Uiso 1 1 d DU . .
F10 F 0.5778(10) 0.5096(10) 0.6815(9) 0.148(8) Uiso 0.64(2) 1 d PDU B 1
F11 F 0.6085(11) 0.4336(9) 0.6549(9) 0.151(8) Uiso 0.64(2) 1 d PDU B 1
F12 F 0.6747(12) 0.5446(12) 0.6553(10) 0.194(10) Uiso 0.64(2) 1 d PDU B 1
F10B F 0.5632(11) 0.4662(13) 0.6841(12) 0.110(11) Uiso 0.36(2) 1 d PDU B 2
F11B F 0.6346(14) 0.4662(13) 0.6387(9) 0.098(10) Uiso 0.36(2) 1 d PDU B 2
F12B F 0.6887(16) 0.5811(12) 0.6870(18) 0.22(2) Uiso 0.36(2) 1 d PDU B 2
S5 S 0.6535(4) 0.8679(5) 0.4025(4) 0.069(2) Uiso 0.547(9) 1 d PDU C 1
O13 O 0.6361(10) 0.8285(10) 0.3374(8) 0.063(5) Uiso 0.547(9) 1 d PU C 1
O14 O 0.7156(12) 0.8819(13) 0.4523(10) 0.095(6) Uiso 0.547(9) 1 d PU C 1
O15 O 0.6305(13) 0.9227(13) 0.4016(10) 0.090(6) Uiso 0.547(9) 1 d PU C 1
C500 C 0.5671(15) 0.7918(18) 0.4068(19) 0.091(9) Uiso 0.547(9) 1 d PDU C 1
F13 F 0.5794(12) 0.8155(13) 0.4730(10) 0.118(6) Uiso 0.547(9) 1 d PU C 1
F14 F 0.4997(19) 0.7585(18) 0.3667(15) 0.192(11) Uiso 0.547(9) 1 d PU C 1
F15 F 0.5861(15) 0.7274(14) 0.4108(12) 0.134(7) Uiso 0.547(9) 1 d PU C 1
S105 S 0.6278(4) 0.8622(5) 0.3863(4) 0.044(2) Uiso 0.453(9) 1 d PDU C 2
O13B O 0.6754(11) 0.8440(11) 0.3597(9) 0.051(5) Uiso 0.453(9) 1 d PU C 2
O14B O 0.5767(17) 0.8824(16) 0.3568(13) 0.104(8) Uiso 0.453(9) 1 d PU C 2
O15B O 0.7009(19) 0.939(2) 0.4462(16) 0.132(10) Uiso 0.453(9) 1 d PU C 2
C501 C 0.599(3) 0.795(3) 0.429(2) 0.112(12) Uiso 0.453(9) 1 d PDU C 2
F13B F 0.5453(13) 0.8073(15) 0.4485(12) 0.104(7) Uiso 0.453(9) 1 d PU C 2
F14B F 0.662(2) 0.801(2) 0.4693(17) 0.185(13) Uiso 0.453(9) 1 d PU C 2
F15B F 0.5415(14) 0.7275(14) 0.3849(11) 0.098(6) Uiso 0.453(9) 1 d PU C 2
S6 S 0.1223(3) 0.1289(3) 0.2527(2) 0.0460(15) Uiso 0.625(8) 1 d PDU D 1
O16 O 0.0472(8) 0.0920(9) 0.1973(7) 0.076(5) Uiso 0.625(8) 1 d PDU D 1
O17 O 0.1859(8) 0.1353(9) 0.2387(7) 0.064(4) Uiso 0.625(8) 1 d PDU D 1
O18 O 0.1151(8) 0.1053(8) 0.3070(6) 0.061(4) Uiso 0.625(8) 1 d PDU D 1
C600 C 0.1558(13) 0.2284(14) 0.2757(10) 0.139(12) Uiso 0.625(8) 1 d PDU D 1
F16 F 0.2303(12) 0.2678(14) 0.3253(9) 0.171(8) Uiso 0.625(8) 1 d PDU D 1
F17 F 0.1048(13) 0.2363(16) 0.2950(11) 0.206(10) Uiso 0.625(8) 1 d PDU D 1
F18 F 0.1580(12) 0.2537(13) 0.2241(9) 0.161(8) Uiso 0.625(8) 1 d PDU D 1
S106 S 0.1430(6) 0.1427(7) 0.2753(5) 0.061(3) Uiso 0.375(8) 1 d PDU D 2
O16B O 0.0665(11) 0.1291(15) 0.2412(12) 0.069(7) Uiso 0.375(8) 1 d PDU D 2
O17B O 0.201(2) 0.2170(15) 0.277(2) 0.157(14) Uiso 0.375(8) 1 d PDU D 2
O18B O 0.1669(15) 0.1032(14) 0.2440(12) 0.068(7) Uiso 0.375(8) 1 d PDU D 2
C601 C 0.1716(13) 0.1542(13) 0.3603(12) 0.112(15) Uiso 0.375(8) 1 d PDU D 2
F16B F 0.1232(14) 0.0815(12) 0.3609(14) 0.134(10) Uiso 0.375(8) 1 d PDU D 2
F17B F 0.1562(13) 0.2008(12) 0.3912(11) 0.098(8) Uiso 0.375(8) 1 d PDU D 2
F18B F 0.2504(12) 0.1801(13) 0.3948(11) 0.099(8) Uiso 0.375(8) 1 d PDU D 2
N900 N 0.1600(11) 0.4555(12) 0.9799(9) 0.159(7) Uiso 1 1 d DU . .
C900 C 0.2281(14) 0.4684(15) 1.0123(11) 0.153(8) Uiso 1 1 d DU . .
C901 C 0.2963(11) 0.4671(12) 1.0496(9) 0.122(7) Uiso 1 1 d DU . .
H01A H 0.3167 0.4539 1.0210 0.183 Uiso 1 1 calc R . .
H01B H 0.2798 0.4290 1.0714 0.183 Uiso 1 1 calc R . .
H01C H 0.3384 0.5174 1.0818 0.183 Uiso 1 1 calc R . .
N902 N 0.4155(16) 0.7118(17) 0.2037(12) 0.095(8) Uiso 0.50 1 d PDU . .
C902 C 0.4015(19) 0.714(2) 0.1454(13) 0.090(10) Uiso 0.50 1 d PDU . .
C903 C 0.364(3) 0.701(3) 0.0776(13) 0.150(16) Uiso 0.50 1 d PDU . .
H03A H 0.3688 0.6631 0.0538 0.225 Uiso 0.50 1 calc PR . .
H03B H 0.3914 0.7486 0.0685 0.225 Uiso 0.50 1 calc PR . .
H03C H 0.3078 0.6818 0.0642 0.225 Uiso 0.50 1 calc PR . .
N904 N 0.648(2) 0.451(2) 0.4786(19) 0.159(14) Uiso 0.50 1 d PDU . .
C904 C 0.5855(19) 0.419(2) 0.4902(18) 0.105(11) Uiso 0.50 1 d PDU . .
C905 C 0.508(2) 0.372(2) 0.4904(19) 0.126(13) Uiso 0.50 1 d PDU . .
H05A H 0.4764 0.3236 0.4556 0.189 Uiso 0.50 1 calc PR . .
H05B H 0.4803 0.3983 0.4839 0.189 Uiso 0.50 1 calc PR . .
H05C H 0.5154 0.3632 0.5318 0.189 Uiso 0.50 1 calc PR . .
N906 N 0.4658(13) 0.9437(12) 0.2855(11) 0.075(7) Uiso 0.50 1 d PDU . .
C906 C 0.4163(12) 0.8804(12) 0.2884(11) 0.043(6) Uiso 0.50 1 d PDU . .
C907 C 0.3605(14) 0.8083(12) 0.2908(13) 0.065(7) Uiso 0.50 1 d PDU . .
H06A H 0.3832 0.7775 0.2944 0.097 Uiso 0.50 1 calc PR . .
H06B H 0.3106 0.7818 0.2515 0.097 Uiso 0.50 1 calc PR . .
H06C H 0.3496 0.8161 0.3282 0.097 Uiso 0.50 1 calc PR . .
C801 C 0.2436(13) 0.8560(13) 0.5412(11) 0.128(7) Uiso 1 1 d U . .
H801 H 0.2452 0.8837 0.5118 0.153 Uiso 1 1 calc R . .
C802 C 0.1797(12) 0.7830(13) 0.5215(10) 0.114(6) Uiso 1 1 d U . .
H802 H 0.1369 0.7619 0.4799 0.137 Uiso 1 1 calc R . .
C803 C 0.1769(11) 0.7427(12) 0.5589(9) 0.105(6) Uiso 1 1 d U . .
H803 H 0.1315 0.6922 0.5457 0.126 Uiso 1 1 calc R . .
C804 C 0.2435(12) 0.7751(12) 0.6213(10) 0.115(6) Uiso 1 1 d U . .
H804 H 0.2456 0.7469 0.6499 0.138 Uiso 1 1 calc R . .
C805 C 0.3035(11) 0.8495(11) 0.6357(9) 0.094(5) Uiso 1 1 d U . .
H805 H 0.3484 0.8723 0.6762 0.112 Uiso 1 1 calc R . .
C806 C 0.3046(13) 0.8910(13) 0.6000(11) 0.124(7) Uiso 1 1 d U . .
H806 H 0.3462 0.9435 0.6142 0.149 Uiso 1 1 calc R . .
C807 C 0.5578(10) 0.0576(10) 0.4892(7) 0.084(4) Uani 1 1 d U . .
H807 H 0.5981 0.0972 0.4813 0.101 Uiso 1 1 calc R . .
C808 C 0.5276(10) 0.0746(10) 0.5276(7) 0.083(4) Uani 1 1 d U . .
H808 H 0.5469 0.1262 0.5466 0.099 Uiso 1 1 calc R . .
C809 C 0.5296(10) -0.0186(10) 0.4610(8) 0.084(4) Uani 1 1 d U . .
H809 H 0.5507 -0.0307 0.4340 0.100 Uiso 1 1 calc R . .
C810 C 0.2789(14) 0.5244(15) 0.7745(8) 0.115(12) Uiso 0.50 1 d PGU . .
H810 H 0.2691 0.5104 0.7306 0.139 Uiso 0.50 1 calc PR . .
C811 C 0.3244(14) 0.6008(13) 0.8113(12) 0.140(14) Uiso 0.50 1 d PGU . .
H811 H 0.3457 0.6391 0.7926 0.168 Uiso 0.50 1 calc PR . .
C812 C 0.3386(12) 0.6212(9) 0.8756(11) 0.103(10) Uiso 0.50 1 d PGU . .
H812 H 0.3697 0.6735 0.9008 0.124 Uiso 0.50 1 calc PR . .
C813 C 0.3074(11) 0.5652(11) 0.9030(7) 0.076(8) Uiso 0.50 1 d PGU . .
H813 H 0.3171 0.5791 0.9469 0.091 Uiso 0.50 1 calc PR . .
C814 C 0.2619(10) 0.4887(10) 0.8662(9) 0.054(6) Uiso 0.50 1 d PGU . .
H814 H 0.2405 0.4504 0.8849 0.065 Uiso 0.50 1 calc PR . .
C815 C 0.2476(11) 0.4683(10) 0.8019(8) 0.077(8) Uiso 0.50 1 d PGU . .
H815 H 0.2165 0.4161 0.7768 0.092 Uiso 0.50 1 calc PR . .
C816 C 0.563(2) 0.3793(15) 0.3235(17) 0.061(13) Uiso 0.25 1 d PGU . .
H816 H 0.5327 0.3258 0.3156 0.073 Uiso 0.25 1 calc PR . .
C817 C 0.631(2) 0.414(2) 0.3131(18) 0.084(16) Uiso 0.25 1 d PGU . .
H817 H 0.6485 0.3844 0.2981 0.101 Uiso 0.25 1 calc PR . .
C818 C 0.6750(18) 0.492(2) 0.3247(19) 0.092(17) Uiso 0.25 1 d PGU . .
H818 H 0.7220 0.5160 0.3175 0.110 Uiso 0.25 1 calc PR . .
C819 C 0.650(2) 0.5356(16) 0.3466(18) 0.073(14) Uiso 0.25 1 d PGU . .
H819 H 0.6798 0.5891 0.3545 0.088 Uiso 0.25 1 calc PR . .
C820 C 0.581(2) 0.5009(18) 0.3570(16) 0.057(12) Uiso 0.25 1 d PGU . .
H820 H 0.5641 0.5305 0.3720 0.069 Uiso 0.25 1 calc PR . .
C821 C 0.5375(16) 0.4227(18) 0.3455(15) 0.049(11) Uiso 0.25 1 d PGU . .
H821 H 0.4906 0.3989 0.3526 0.058 Uiso 0.25 1 calc PR . .

loop_
_atom_site_aniso_label
_atom_site_aniso_U_11
_atom_site_aniso_U_22
_atom_site_aniso_U_33
_atom_site_aniso_U_23
_atom_site_aniso_U_13
_atom_site_aniso_U_12
Pd1 0.0226(4) 0.0188(4) 0.0284(4) 0.0059(3) 0.0024(3) 0.0034(4)
Pd2 0.0419(5) 0.0276(5) 0.0234(4) 0.0049(4) 0.0007(4) 0.0203(4)
Pd3 0.0353(5) 0.0196(5) 0.0343(5) 0.0132(4) 0.0174(4) 0.0119(4)
P11 0.0231(14) 0.0236(15) 0.0290(14) 0.0037(12) 0.0040(11) 0.0060(12)
P12 0.0378(16) 0.0235(16) 0.0292(15) 0.0084(12) 0.0111(13) 0.0073(13)
P21 0.065(2) 0.0371(18) 0.0315(16) 0.0094(14) 0.0032(15) 0.0326(17)
P22 0.0356(16) 0.0363(17) 0.0296(15) 0.0056(13) 0.0007(13) 0.0182(14)
P31 0.0358(15) 0.0238(15) 0.0385(16) 0.0151(13) 0.0173(13) 0.0142(13)
P32 0.0360(15) 0.0271(16) 0.0339(15) 0.0142(12) 0.0159(13) 0.0164(13)
C1 0.031(4) 0.036(5) 0.038(5) 0.011(4) 0.009(4) 0.012(4)
C2 0.029(5) 0.033(5) 0.039(5) 0.015(4) 0.009(4) 0.000(4)
C3 0.043(4) 0.035(6) 0.042(5) 0.016(4) 0.015(4) 0.009(4)
C16 0.044(5) 0.060(6) 0.056(6) 0.015(5) 0.008(4) 0.033(5)
C17 0.061(6) 0.057(6) 0.047(6) 0.011(4) 0.006(4) 0.042(5)
C18 0.063(5) 0.058(5) 0.053(6) 0.020(5) 0.013(4) 0.042(5)
C31 0.038(5) 0.039(6) 0.046(5) 0.024(4) 0.019(4) 0.015(4)
C32 0.049(5) 0.047(6) 0.043(5) 0.030(4) 0.026(4) 0.023(4)
C33 0.053(5) 0.046(6) 0.039(5) 0.025(4) 0.028(4) 0.026(4)
N32 0.040(4) 0.021(4) 0.042(5) 0.010(3) 0.020(4) 0.010(3)
C34 0.049(5) 0.033(5) 0.052(6) 0.010(4) 0.027(5) 0.018(4)
C35 0.052(5) 0.034(5) 0.058(6) 0.023(4) 0.037(5) 0.017(4)
C36 0.052(5) 0.035(4) 0.046(6) 0.016(4) 0.022(4) 0.016(4)
C37 0.050(5) 0.030(5) 0.058(6) 0.013(4) 0.027(5) 0.018(4)
C38 0.048(5) 0.028(4) 0.045(6) 0.008(4) 0.018(4) 0.018(4)
C39 0.050(6) 0.038(4) 0.053(6) 0.019(5) 0.028(5) 0.019(4)
C40 0.052(6) 0.036(4) 0.055(6) 0.018(5) 0.026(5) 0.018(4)
C41 0.041(5) 0.028(4) 0.034(5) 0.011(4) 0.016(4) 0.014(4)
C42 0.042(5) 0.031(5) 0.048(6) 0.010(4) 0.016(4) 0.020(4)
C43 0.033(5) 0.032(5) 0.054(6) 0.013(4) 0.018(4) 0.015(4)
N12 0.030(4) 0.022(4) 0.029(4) 0.008(3) 0.003(3) 0.009(3)
C44 0.041(5) 0.033(5) 0.046(6) 0.014(4) 0.019(4) 0.018(4)
C45 0.046(5) 0.035(5) 0.050(6) 0.016(4) 0.023(4) 0.019(4)
C46 0.031(4) 0.029(5) 0.032(4) 0.009(4) 0.007(3) 0.014(4)
C47 0.041(5) 0.052(6) 0.046(5) 0.006(4) 0.012(4) 0.027(5)
C48 0.050(5) 0.069(7) 0.061(6) 0.015(5) 0.025(4) 0.036(5)
C49 0.059(5) 0.052(6) 0.042(5) 0.018(4) 0.027(4) 0.026(5)
C50 0.057(5) 0.048(6) 0.038(5) 0.007(4) 0.015(4) 0.022(5)
C51 0.037(5) 0.042(6) 0.033(5) 0.008(4) 0.010(4) 0.015(4)
C52 0.030(5) 0.032(5) 0.031(5) 0.009(4) 0.006(4) 0.016(4)
C53 0.040(5) 0.042(6) 0.049(6) 0.017(4) 0.017(4) 0.022(5)
C54 0.046(6) 0.051(6) 0.067(6) 0.019(5) 0.014(4) 0.031(5)
C55 0.059(6) 0.048(6) 0.060(6) 0.028(5) 0.009(4) 0.035(5)
C56 0.065(6) 0.049(6) 0.043(6) 0.028(5) 0.020(5) 0.025(5)
C57 0.053(6) 0.048(6) 0.034(5) 0.014(4) 0.017(4) 0.029(5)
C58 0.053(5) 0.030(4) 0.027(5) 0.005(4) 0.002(4) 0.024(4)
C59 0.058(6) 0.050(6) 0.067(7) 0.018(5) 0.023(5) 0.034(5)
C60 0.074(7) 0.061(6) 0.074(7) 0.018(5) 0.034(5) 0.042(5)
C61 0.085(7) 0.064(6) 0.074(7) 0.016(5) 0.028(5) 0.047(6)
C62 0.080(7) 0.042(6) 0.055(6) 0.022(5) 0.016(5) 0.033(5)
C63 0.065(6) 0.038(5) 0.033(5) 0.009(4) 0.012(4) 0.022(5)
C64 0.045(5) 0.027(5) 0.033(4) 0.009(4) 0.016(4) 0.013(4)
C65 0.054(6) 0.044(6) 0.049(5) 0.010(5) 0.030(4) 0.020(5)
C66 0.068(6) 0.068(7) 0.052(5) 0.013(5) 0.035(5) 0.031(5)
C67 0.076(7) 0.051(7) 0.055(6) 0.021(5) 0.027(5) 0.031(5)
C68 0.074(7) 0.066(7) 0.049(5) 0.024(5) 0.021(5) 0.039(6)
C69 0.060(6) 0.041(6) 0.044(5) 0.012(5) 0.011(4) 0.029(5)
C70 0.064(5) 0.046(5) 0.047(5) 0.018(4) 0.013(4) 0.040(4)
C71 0.082(6) 0.061(6) 0.058(6) 0.017(4) 0.019(5) 0.052(5)
C72 0.089(6) 0.066(7) 0.084(7) 0.009(5) 0.026(6) 0.057(5)
C73 0.088(6) 0.063(6) 0.074(7) 0.015(5) 0.021(5) 0.049(5)
C74 0.082(6) 0.051(6) 0.069(7) 0.027(5) 0.023(5) 0.035(5)
C75 0.074(6) 0.051(5) 0.049(6) 0.018(4) 0.015(5) 0.030(4)
C76 0.069(6) 0.036(6) 0.040(5) 0.014(4) 0.015(4) 0.024(5)
C77 0.072(6) 0.036(6) 0.048(5) 0.016(5) 0.016(4) 0.026(5)
C78 0.083(6) 0.042(6) 0.040(5) 0.010(5) 0.017(5) 0.021(5)
C79 0.083(7) 0.060(7) 0.050(6) 0.016(5) 0.032(5) 0.027(6)
C80 0.080(7) 0.070(7) 0.067(6) 0.025(6) 0.032(5) 0.038(6)
C81 0.076(6) 0.062(7) 0.053(6) 0.018(5) 0.022(5) 0.036(6)
C82 0.045(5) 0.045(5) 0.032(5) 0.010(4) 0.012(4) 0.020(4)
C83 0.068(6) 0.033(5) 0.045(6) 0.012(4) 0.019(5) 0.025(5)
C84 0.065(6) 0.038(6) 0.047(6) 0.015(5) 0.020(5) 0.021(5)
C85 0.078(7) 0.067(7) 0.065(7) 0.024(6) 0.033(5) 0.031(5)
C86 0.066(6) 0.089(7) 0.096(8) 0.043(6) 0.049(6) 0.033(5)
C87 0.068(6) 0.081(7) 0.083(7) 0.037(6) 0.035(5) 0.039(5)
C88 0.039(5) 0.030(5) 0.034(4) 0.012(3) 0.007(4) 0.019(4)
C89 0.048(5) 0.053(6) 0.051(6) 0.009(5) 0.016(4) 0.023(5)
C90 0.057(5) 0.061(7) 0.065(6) 0.010(5) 0.028(4) 0.031(5)
C91 0.074(6) 0.054(6) 0.049(5) 0.020(4) 0.031(5) 0.036(5)
C92 0.066(5) 0.054(6) 0.036(5) 0.011(4) 0.014(4) 0.034(5)
C93 0.049(5) 0.046(6) 0.041(5) 0.009(4) 0.011(4) 0.026(5)
C94 0.043(5) 0.035(4) 0.037(5) 0.015(4) 0.011(4) 0.023(4)
C95 0.057(6) 0.042(5) 0.050(6) 0.016(4) 0.019(5) 0.021(4)
C96 0.071(6) 0.045(5) 0.067(7) 0.018(5) 0.023(5) 0.026(5)
C97 0.083(6) 0.044(5) 0.056(6) 0.015(5) 0.023(5) 0.040(5)
C98 0.066(6) 0.059(6) 0.054(6) 0.015(5) 0.027(5) 0.038(5)
C99 0.051(5) 0.040(5) 0.044(6) 0.013(4) 0.018(4) 0.027(4)
C100 0.042(5) 0.034(6) 0.046(5) 0.015(4) 0.016(4) 0.020(4)
C101 0.064(6) 0.064(7) 0.058(5) 0.021(5) 0.021(4) 0.040(5)
C102 0.088(7) 0.087(8) 0.068(6) 0.024(6) 0.017(5) 0.057(6)
C103 0.081(7) 0.089(8) 0.083(6) 0.033(6) 0.019(5) 0.059(6)
C104 0.061(6) 0.065(7) 0.082(6) 0.023(5) 0.022(5) 0.042(6)
C105 0.047(6) 0.048(6) 0.059(6) 0.023(5) 0.025(4) 0.025(5)
C106 0.047(6) 0.038(5) 0.050(6) 0.019(4) 0.021(4) 0.028(5)
C107 0.073(7) 0.055(6) 0.069(6) 0.029(5) 0.037(5) 0.042(5)
C108 0.082(7) 0.058(7) 0.084(7) 0.038(5) 0.033(5) 0.051(5)
C109 0.076(7) 0.065(7) 0.080(7) 0.016(5) 0.029(5) 0.054(6)
C110 0.077(7) 0.078(7) 0.065(6) 0.019(5) 0.036(5) 0.053(6)
C111 0.064(6) 0.060(6) 0.050(6) 0.018(5) 0.024(5) 0.042(5)
C112 0.050(4) 0.039(5) 0.036(5) 0.016(4) 0.017(4) 0.021(4)
C113 0.056(5) 0.068(7) 0.071(7) 0.007(5) 0.020(5) 0.035(5)
C114 0.065(6) 0.087(8) 0.084(8) 0.005(5) 0.023(5) 0.038(5)
C115 0.072(6) 0.076(7) 0.072(7) 0.006(5) 0.024(6) 0.032(6)
C116 0.080(6) 0.064(7) 0.064(7) 0.005(5) 0.025(5) 0.041(5)
C117 0.064(6) 0.055(6) 0.054(6) 0.013(4) 0.028(5) 0.031(5)
S1 0.060(2) 0.056(2) 0.0522(19) 0.0267(16) 0.0333(16) 0.0372(18)
O1 0.079(5) 0.061(5) 0.081(5) 0.036(4) 0.046(4) 0.039(4)
O2 0.072(5) 0.076(6) 0.065(5) 0.019(4) 0.044(4) 0.033(4)
O3 0.080(5) 0.062(5) 0.072(5) 0.023(4) 0.032(4) 0.041(4)
C700 0.089(7) 0.078(7) 0.094(7) 0.036(6) 0.037(4) 0.055(6)
F1 0.118(6) 0.138(7) 0.151(6) 0.026(5) 0.071(5) 0.092(5)
F2 0.136(6) 0.097(5) 0.172(7) 0.076(5) 0.041(5) 0.077(5)
F3 0.094(5) 0.097(5) 0.111(5) 0.045(4) 0.024(4) 0.059(4)
C807 0.086(7) 0.085(7) 0.082(8) 0.032(6) 0.037(6) 0.046(6)
C808 0.094(8) 0.083(8) 0.081(8) 0.032(6) 0.033(6) 0.058(7)
C809 0.088(8) 0.093(7) 0.085(8) 0.033(6) 0.037(6) 0.059(6)

loop_
_atom_type_symbol
_atom_type_description
_atom_type_scat_dispersion_real
_atom_type_scat_dispersion_imag
_atom_type_scat_source
C C 0.0033 0.0016 'International Tables Vol C Tables 4.2.6.8 and 6.1.1.4'
H H 0.0000 0.0000 'International Tables Vol C Tables 4.2.6.8 and 6.1.1.4'
N N 0.0061 0.0033 'International Tables Vol C Tables 4.2.6.8 and 6.1.1.4'
O O 0.0106 0.0060 'International Tables Vol C Tables 4.2.6.8 and 6.1.1.4'
F F 0.0171 0.0103 'International Tables Vol C Tables 4.2.6.8 and 6.1.1.4'
P P 0.1023 0.0942 'International Tables Vol C Tables 4.2.6.8 and 6.1.1.4'
S S 0.1246 0.1234 'International Tables Vol C Tables 4.2.6.8 and 6.1.1.4'
Pd Pd -0.9988 1.0072 'International Tables Vol C Tables 4.2.6.8 and 6.1.1.4'

loop_
_geom_angle_atom_site_label_1
_geom_angle_atom_site_label_2
_geom_angle_atom_site_label_3
_geom_angle
_geom_angle_site_symmetry_1
_geom_angle_site_symmetry_3
_geom_angle_publ_flag
N11 Pd1 N12 86.3(5) . . ?
N11 Pd1 N11B 10.7(5) . . ?
N12 Pd1 N11B 86.7(5) . . ?
N11 Pd1 P11 174.3(4) . . ?
N12 Pd1 P11 91.03(18) . . ?
N11B Pd1 P11 173.9(4) . . ?
N11 Pd1 P12 90.9(5) . . ?
N12 Pd1 P12 177.24(19) . . ?
N11B Pd1 P12 90.5(5) . . ?
P11 Pd1 P12 91.72(10) . . ?
N22 Pd2 N21B 81.1(8) . . ?
N22 Pd2 N22B 10.0(5) . . ?
N21B Pd2 N22B 84.0(6) . . ?
N22 Pd2 N21 82.4(8) . . ?
N21B Pd2 N21 9.1(5) . . ?
N22B Pd2 N21 86.8(6) . . ?
N22 Pd2 P22 94.9(6) . . ?
N21B Pd2 P22 175.5(5) . . ?
N22B Pd2 P22 91.7(4) . . ?
N21 Pd2 P22 172.4(4) . . ?
N22 Pd2 P21 174.7(6) . . ?
N21B Pd2 P21 93.7(5) . . ?
N22B Pd2 P21 169.5(3) . . ?
N21 Pd2 P21 92.5(5) . . ?
P22 Pd2 P21 90.34(11) . . ?
N31B Pd3 N32 83.3(5) . . ?
N31B Pd3 N31 9.2(5) . . ?
N32 Pd3 N31 85.8(6) . . ?
N31B Pd3 P31 93.7(4) . . ?
N32 Pd3 P31 176.3(2) . . ?
N31 Pd3 P31 90.8(6) . . ?
N31B Pd3 P32 175.0(4) . . ?
N32 Pd3 P32 92.9(2) . . ?
N31 Pd3 P32 174.1(4) . . ?
P31 Pd3 P32 90.30(10) . . ?
C52 P11 C1 104.5(5) . . ?
C52 P11 C46 106.1(5) . . ?
C1 P11 C46 106.7(5) . . ?
C52 P11 Pd1 111.2(3) . . ?
C1 P11 Pd1 115.9(4) . . ?
C46 P11 Pd1 111.7(3) . . ?
C64 P12 C58 104.4(5) . . ?
C64 P12 C3 105.9(5) . . ?
C58 P12 C3 106.9(6) . . ?
C64 P12 Pd1 110.8(4) . . ?
C58 P12 Pd1 112.4(4) . . ?
C3 P12 Pd1 115.6(4) . . ?
C18 P21 C76 106.4(6) . . ?
C18 P21 C70 106.0(6) . . ?
C76 P21 C70 105.6(6) . . ?
C18 P21 Pd2 113.8(5) . . ?
C76 P21 Pd2 115.9(4) . . ?
C70 P21 Pd2 108.4(4) . . ?
C16 P22 C88 105.6(5) . . ?
C16 P22 C82 105.2(6) . . ?
C88 P22 C82 104.3(5) . . ?
C16 P22 Pd2 115.1(5) . . ?
C88 P22 Pd2 112.1(4) . . ?
C82 P22 Pd2 113.6(4) . . ?
C31 P31 C94 107.1(5) . . ?
C31 P31 C100 101.7(5) . . ?
C94 P31 C100 105.8(5) . . ?
C31 P31 Pd3 115.6(4) . . ?
C94 P31 Pd3 114.3(4) . . ?
C100 P31 Pd3 111.2(4) . . ?
C112 P32 C106 107.1(5) . . ?
C112 P32 C33 105.1(5) . . ?
C106 P32 C33 106.4(5) . . ?
C112 P32 Pd3 110.1(4) . . ?
C106 P32 Pd3 113.1(4) . . ?
C33 P32 Pd3 114.6(4) . . ?
C2 C1 P11 114.5(7) . . ?
C2 C1 H1A 108.6 . . ?
P11 C1 H1A 108.6 . . ?
C2 C1 H1B 108.6 . . ?
P11 C1 H1B 108.6 . . ?
H1A C1 H1B 107.6 . . ?
C3 C2 C1 112.5(10) . . ?
C3 C2 H2A 109.1 . . ?
C1 C2 H2A 109.1 . . ?
C3 C2 H2B 109.1 . . ?
C1 C2 H2B 109.1 . . ?
H2A C2 H2B 107.8 . . ?
C2 C3 P12 114.8(8) . . ?
C2 C3 H3A 108.6 . . ?
P12 C3 H3A 108.6 . . ?
C2 C3 H3B 108.6 . . ?
P12 C3 H3B 108.6 . . ?
H3A C3 H3B 107.5 . . ?
C4 N11 C8 120.0 . . ?
C4 N11 Pd1 116.1(6) . . ?
C8 N11 Pd1 123.7(6) . . ?
C5 C4 N11 120.0 . . ?
C5 C4 H4 120.0 . . ?
N11 C4 H4 120.0 . . ?
C4 C5 C6 120.0 . . ?
C4 C5 H5 120.0 . . ?
C6 C5 H5 120.0 . . ?
C7 C6 C5 120.0 . . ?
C7 C6 C9 112.8(15) . . ?
C5 C6 C9 127.2(15) . . ?
C8 C7 C6 120.0 . . ?
C8 C7 H7 120.0 . . ?
C6 C7 H7 120.0 . . ?
C7 C8 N11 120.0 . . ?
C7 C8 H8 120.0 . . ?
N11 C8 H8 120.0 . . ?
C10 C9 C6 121(3) . . ?
C10 C9 H9 119.6 . . ?
C6 C9 H9 119.6 . . ?
C9 C10 C11 125(3) . . ?
C9 C10 H10 117.4 . . ?
C11 C10 H10 117.4 . . ?
C12 C11 C15 120.0 . . ?
C12 C11 C10 112.9(15) . . ?
C15 C11 C10 127.1(15) . . ?
C13 C12 C11 120.0 . . ?
C13 C12 H12 120.0 . . ?
C11 C12 H12 120.0 . . ?
C12 C13 N21 120.0 . . ?
C12 C13 H13 120.0 . . ?
N21 C13 H13 120.0 . . ?
C14 N21 C13 120.0 . . ?
C14 N21 Pd2 117.4(7) . . ?
C13 N21 Pd2 121.0(7) . . ?
C15 C14 N21 120.0 . . ?
C15 C14 H14 120.0 . . ?
N21 C14 H14 120.0 . . ?
C14 C15 C11 120.0 . . ?
C14 C15 H15 120.0 . . ?
C11 C15 H15 120.0 . . ?
C4B N11B C8B 120.0 . . ?
C4B N11B Pd1 120.0(6) . . ?
C8B N11B Pd1 119.9(6) . . ?
C5B C4B N11B 120.0 . . ?
C5B C4B H4B 120.0 . . ?
N11B C4B H4B 120.0 . . ?
C4B C5B C6B 120.0 . . ?
C4B C5B H5B 120.0 . . ?
C6B C5B H5B 120.0 . . ?
C7B C6B C5B 120.0 . . ?
C7B C6B C9B 121.6(12) . . ?
C5B C6B C9B 118.3(12) . . ?
C6B C7B C8B 120.0 . . ?
C6B C7B H7B 120.0 . . ?
C8B C7B H7B 120.0 . . ?
C7B C8B N11B 120.0 . . ?
C7B C8B H8B 120.0 . . ?
N11B C8B H8B 120.0 . . ?
C10B C9B C6B 127(2) . . ?
C10B C9B H9B 116.7 . . ?
C6B C9B H9B 116.7 . . ?
C9B C10B C11B 126(2) . . ?
C9B C10B H10B 117.1 . . ?
C11B C10B H10B 117.1 . . ?
C12B C11B C15B 120.0 . . ?
C12B C11B C10B 121.5(13) . . ?
C15B C11B C10B 118.1(12) . . ?
C11B C12B C13B 120.0 . . ?
C11B C12B H12B 120.0 . . ?
C13B C12B H12B 120.0 . . ?
N21B C13B C12B 120.0 . . ?
N21B C13B H13B 120.0 . . ?
C12B C13B H13B 120.0 . . ?
C13B N21B C14B 120.0 . . ?
C13B N21B Pd2 118.5(6) . . ?
C14B N21B Pd2 120.7(6) . . ?
C15B C14B N21B 120.0 . . ?
C15B C14B H14B 120.0 . . ?
N21B C14B H14B 120.0 . . ?
C14B C15B C11B 120.0 . . ?
C14B C15B H15B 120.0 . . ?
C11B C15B H15B 120.0 . . ?
C17 C16 P22 114.5(9) . . ?
C17 C16 H16A 108.6 . . ?
P22 C16 H16A 108.6 . . ?
C17 C16 H16B 108.6 . . ?
P22 C16 H16B 108.6 . . ?
H16A C16 H16B 107.6 . . ?
C16 C17 C18 113.4(10) . . ?
C16 C17 H17A 108.9 . . ?
C18 C17 H17A 108.9 . . ?
C16 C17 H17B 108.9 . . ?
C18 C17 H17B 108.9 . . ?
H17A C17 H17B 107.7 . . ?
C17 C18 P21 115.4(8) . . ?
C17 C18 H18A 108.4 . . ?
P21 C18 H18A 108.4 . . ?
C17 C18 H18B 108.4 . . ?
P21 C18 H18B 108.4 . . ?
H18A C18 H18B 107.5 . . ?
C19 N22 C23 120.0 . . ?
C19 N22 Pd2 124.1(7) . . ?
C23 N22 Pd2 115.7(7) . . ?
C20 C19 N22 120.0 . . ?
C20 C19 H19 120.0 . . ?
N22 C19 H19 120.0 . . ?
C19 C20 C21 120.0 . . ?
C19 C20 H20 120.0 . . ?
C21 C20 H20 120.0 . . ?
C20 C21 C22 120.0 . . ?
C20 C21 C25 119.8(13) . . ?
C22 C21 C25 120.2(13) . . ?
C21 C22 C23 120.0 . . ?
C21 C22 H22 120.0 . . ?
C23 C22 H22 120.0 . . ?
C22 C23 N22 120.0 . . ?
C22 C23 H23 120.0 . . ?
N22 C23 H23 120.0 . . ?
C25 C24 C26 120(2) . . ?
C25 C24 H24 120.0 . . ?
C26 C24 H24 120.0 . . ?
C24 C25 C21 126(2) . . ?
C24 C25 H25 117.1 . . ?
C21 C25 H25 117.1 . . ?
C27 C26 C30 120.0 . . ?
C27 C26 C24 125.0(14) . . ?
C30 C26 C24 114.9(14) . . ?
C26 C27 C28 120.0 . . ?
C26 C27 H27 120.0 . . ?
C28 C27 H27 120.0 . . ?
N31 C28 C27 120.0 . . ?
N31 C28 H28 120.0 . . ?
C27 C28 H28 120.0 . . ?
C28 N31 C29 120.0 . . ?
C28 N31 Pd3 119.3(7) . . ?
C29 N31 Pd3 120.5(7) . . ?
C30 C29 N31 120.0 . . ?
C30 C29 H29 120.0 . . ?
N31 C29 H29 120.0 . . ?
C29 C30 C26 120.0 . . ?
C29 C30 H30 120.0 . . ?
C26 C30 H30 120.0 . . ?
C19B N22B C23B 120.0 . . ?
C19B N22B Pd2 121.4(5) . . ?
C23B N22B Pd2 117.5(5) . . ?
C20B C19B N22B 120.0 . . ?
C20B C19B H19B 120.0 . . ?
N22B C19B H19B 120.0 . . ?
C19B C20B C21B 120.0 . . ?
C19B C20B H20B 120.0 . . ?
C21B C20B H20B 120.0 . . ?
C22B C21B C20B 120.0 . . ?
C22B C21B C25B 117.5(12) . . ?
C20B C21B C25B 122.5(12) . . ?
C23B C22B C21B 120.0 . . ?
C23B C22B H22B 120.0 . . ?
C21B C22B H22B 120.0 . . ?
C22B C23B N22B 120.0 . . ?
C22B C23B H23B 120.0 . . ?
N22B C23B H23B 120.0 . . ?
C25B C24B C26B 133(3) . . ?
C25B C24B H24B 113.6 . . ?
C26B C24B H24B 113.6 . . ?
C24B C25B C21B 128(3) . . ?
C24B C25B H25B 115.8 . . ?
C21B C25B H25B 115.8 . . ?
C27B C26B C30B 120.0 . . ?
C27B C26B C24B 118.1(11) . . ?
C30B C26B C24B 121.9(11) . . ?
C26B C27B C28B 120.0 . . ?
C26B C27B H27B 120.0 . . ?
C28B C27B H27B 120.0 . . ?
C27B C28B N31B 120.0 . . ?
C27B C28B H28B 120.0 . . ?
N31B C28B H28B 120.0 . . ?
C29B N31B C28B 120.0 . . ?
C29B N31B Pd3 116.9(5) . . ?
C28B N31B Pd3 122.9(5) . . ?
N31B C29B C30B 120.0 . . ?
N31B C29B H29B 120.0 . . ?
C30B C29B H29B 120.0 . . ?
C29B C30B C26B 120.0 . . ?
C29B C30B H30B 120.0 . . ?
C26B C30B H30B 120.0 . . ?
C32 C31 P31 112.7(7) . . ?
C32 C31 H31A 109.1 . . ?
P31 C31 H31A 109.1 . . ?
C32 C31 H31B 109.1 . . ?
P31 C31 H31B 109.1 . . ?
H31A C31 H31B 107.8 . . ?
C33 C32 C31 112.1(9) . . ?
C33 C32 H32A 109.2 . . ?
C31 C32 H32A 109.2 . . ?
C33 C32 H32B 109.2 . . ?
C31 C32 H32B 109.2 . . ?
H32A C32 H32B 107.9 . . ?
C32 C33 P32 113.9(8) . . ?
C32 C33 H33A 108.8 . . ?
P32 C33 H33A 108.8 . . ?
C32 C33 H33B 108.8 . . ?
P32 C33 H33B 108.8 . . ?
H33A C33 H33B 107.7 . . ?
C34 N32 C38 120.0 . . ?
C34 N32 Pd3 123.1(3) . . ?
C38 N32 Pd3 116.0(3) . . ?
C35 C34 N32 120.0 . . ?
C35 C34 H34 120.0 . . ?
N32 C34 H34 120.0 . . ?
C34 C35 C36 120.0 . . ?
C34 C35 H35 120.0 . . ?
C36 C35 H35 120.0 . . ?
C37 C36 C35 120.0 . . ?
C37 C36 C39 121.4(6) . . ?
C35 C36 C39 118.2(7) . . ?
C36 C37 C38 120.0 . . ?
C36 C37 H37 120.0 . . ?
C38 C37 H37 120.0 . . ?
C37 C38 N32 120.0 . . ?
C37 C38 H38 120.0 . . ?
N32 C38 H38 120.0 . . ?
C40 C39 C36 125.0(11) . . ?
C40 C39 H39 117.5 . . ?
C36 C39 H39 117.5 . . ?
C39 C40 C41 127.7(11) . . ?
C39 C40 H40 116.2 . . ?
C41 C40 H40 116.2 . . ?
C42 C41 C45 120.0 . . ?
C42 C41 C40 121.8(6) . . ?
C45 C41 C40 118.0(6) . . ?
C43 C42 C41 120.0 . . ?
C43 C42 H42 120.0 . . ?
C41 C42 H42 120.0 . . ?
C42 C43 N12 120.0 . . ?
C42 C43 H43 120.0 . . ?
N12 C43 H43 120.0 . . ?
C44 N12 C43 120.0 . . ?
C44 N12 Pd1 119.6(3) . . ?
C43 N12 Pd1 120.2(3) . . ?
N12 C44 C45 120.0 . . ?
N12 C44 H44 120.0 . . ?
C45 C44 H44 120.0 . . ?
C44 C45 C41 120.0 . . ?
C44 C45 H45 120.0 . . ?
C41 C45 H45 120.0 . . ?
C47 C46 C51 118.9(10) . . ?
C47 C46 P11 120.5(8) . . ?
C51 C46 P11 120.5(8) . . ?
C48 C47 C46 119.6(11) . . ?
C48 C47 H47 120.2 . . ?
C46 C47 H47 120.2 . . ?
C47 C48 C49 122.8(12) . . ?
C47 C48 H48 118.6 . . ?
C49 C48 H48 118.6 . . ?
C50 C49 C48 117.1(11) . . ?
C50 C49 H49 121.5 . . ?
C48 C49 H49 121.5 . . ?
C51 C50 C49 121.3(11) . . ?
C51 C50 H50 119.3 . . ?
C49 C50 H50 119.3 . . ?
C50 C51 C46 120.3(11) . . ?
C50 C51 H51 119.9 . . ?
C46 C51 H51 119.9 . . ?
C53 C52 C57 118.7(10) . . ?
C53 C52 P11 121.3(8) . . ?
C57 C52 P11 119.6(8) . . ?
C52 C53 C54 121.3(11) . . ?
C52 C53 H53 119.4 . . ?
C54 C53 H53 119.4 . . ?
C55 C54 C53 119.8(12) . . ?
C55 C54 H54 120.1 . . ?
C53 C54 H54 120.1 . . ?
C54 C55 C56 119.7(11) . . ?
C54 C55 H55 120.1 . . ?
C56 C55 H55 120.1 . . ?
C55 C56 C57 120.4(12) . . ?
C55 C56 H56 119.8 . . ?
C57 C56 H56 119.8 . . ?
C52 C57 C56 120.0(11) . . ?
C52 C57 H57 120.0 . . ?
C56 C57 H57 120.0 . . ?
C59 C58 C63 117.6(11) . . ?
C59 C58 P12 122.3(9) . . ?
C63 C58 P12 120.0(9) . . ?
C58 C59 C60 122.0(13) . . ?
C58 C59 H59 119.0 . . ?
C60 C59 H59 119.0 . . ?
C61 C60 C59 119.1(14) . . ?
C61 C60 H60 120.5 . . ?
C59 C60 H60 120.5 . . ?
C62 C61 C60 119.2(14) . . ?
C62 C61 H61 120.4 . . ?
C60 C61 H61 120.4 . . ?
C61 C62 C63 123.1(13) . . ?
C61 C62 H62 118.4 . . ?
C63 C62 H62 118.4 . . ?
C62 C63 C58 118.9(12) . . ?
C62 C63 H63 120.5 . . ?
C58 C63 H63 120.5 . . ?
C65 C64 C69 119.5(11) . . ?
C65 C64 P12 120.6(9) . . ?
C69 C64 P12 119.8(8) . . ?
C64 C65 C66 117.3(11) . . ?
C64 C65 H65 121.4 . . ?
C66 C65 H65 121.4 . . ?
C67 C66 C65 122.3(12) . . ?
C67 C66 H66 118.9 . . ?
C65 C66 H66 118.9 . . ?
C66 C67 C68 122.2(13) . . ?
C66 C67 H67 118.9 . . ?
C68 C67 H67 118.9 . . ?
C67 C68 C69 117.5(12) . . ?
C67 C68 H68 121.3 . . ?
C69 C68 H68 121.3 . . ?
C68 C69 C64 121.2(12) . . ?
C68 C69 H69 119.4 . . ?
C64 C69 H69 119.4 . . ?
C75 C70 C71 120.3(13) . . ?
C75 C70 P21 120.6(10) . . ?
C71 C70 P21 119.1(11) . . ?
C70 C71 C72 118.3(14) . . ?
C70 C71 H71 120.8 . . ?
C72 C71 H71 120.8 . . ?
C73 C72 C71 119.6(15) . . ?
C73 C72 H72 120.2 . . ?
C71 C72 H72 120.2 . . ?
C72 C73 C74 125.1(15) . . ?
C72 C73 H73 117.4 . . ?
C74 C73 H73 117.4 . . ?
C73 C74 C75 115.0(15) . . ?
C73 C74 H74 122.5 . . ?
C75 C74 H74 122.5 . . ?
C70 C75 C74 121.6(14) . . ?
C70 C75 H75 119.2 . . ?
C74 C75 H75 119.2 . . ?
C81 C76 C77 119.1(12) . . ?
C81 C76 P21 121.4(9) . . ?
C77 C76 P21 119.4(10) . . ?
C78 C77 C76 115.9(13) . . ?
C78 C77 H77 122.1 . . ?
C76 C77 H77 122.1 . . ?
C79 C78 C77 124.4(13) . . ?
C79 C78 H78 117.8 . . ?
C77 C78 H78 117.8 . . ?
C80 C79 C78 117.6(14) . . ?
C80 C79 H79 121.2 . . ?
C78 C79 H79 121.2 . . ?
C79 C80 C81 122.1(15) . . ?
C79 C80 H80 119.0 . . ?
C81 C80 H80 119.0 . . ?
C80 C81 C76 120.9(13) . . ?
C80 C81 H81 119.6 . . ?
C76 C81 H81 119.6 . . ?
C87 C82 C83 117.6(12) . . ?
C87 C82 P22 123.4(10) . . ?
C83 C82 P22 119.0(9) . . ?
C84 C83 C82 121.2(12) . . ?
C84 C83 H83 119.4 . . ?
C82 C83 H83 119.4 . . ?
C83 C84 C85 118.3(13) . . ?
C83 C84 H84 120.9 . . ?
C85 C84 H84 120.9 . . ?
C86 C85 C84 124.7(15) . . ?
C86 C85 H85 117.6 . . ?
C84 C85 H85 117.6 . . ?
C85 C86 C87 117.3(14) . . ?
C85 C86 H86 121.4 . . ?
C87 C86 H86 121.4 . . ?
C82 C87 C86 120.7(14) . . ?
C82 C87 H87 119.6 . . ?
C86 C87 H87 119.6 . . ?
C89 C88 C93 118.9(11) . . ?
C89 C88 P22 120.4(9) . . ?
C93 C88 P22 120.6(9) . . ?
C88 C89 C90 119.8(12) . . ?
C88 C89 H89 120.1 . . ?
C90 C89 H89 120.1 . . ?
C91 C90 C89 120.8(13) . . ?
C91 C90 H90 119.6 . . ?
C89 C90 H90 119.6 . . ?
C92 C91 C90 119.2(12) . . ?
C92 C91 H91 120.4 . . ?
C90 C91 H91 120.4 . . ?
C91 C92 C93 122.3(12) . . ?
C91 C92 H92 118.8 . . ?
C93 C92 H92 118.8 . . ?
C92 C93 C88 118.9(12) . . ?
C92 C93 H93 120.6 . . ?
C88 C93 H93 120.6 . . ?
C99 C94 C95 120.3(11) . . ?
C99 C94 P31 121.0(9) . . ?
C95 C94 P31 118.7(9) . . ?
C96 C95 C94 119.0(13) . . ?
C96 C95 H95 120.5 . . ?
C94 C95 H95 120.5 . . ?
C97 C96 C95 121.7(14) . . ?
C97 C96 H96 119.1 . . ?
C95 C96 H96 119.1 . . ?
C96 C97 C98 119.7(13) . . ?
C96 C97 H97 120.2 . . ?
C98 C97 H97 120.2 . . ?
C97 C98 C99 119.4(12) . . ?
C97 C98 H98 120.3 . . ?
C99 C98 H98 120.3 . . ?
C94 C99 C98 119.9(12) . . ?
C94 C99 H99 120.1 . . ?
C98 C99 H99 120.1 . . ?
C105 C100 C101 120.7(11) . . ?
C105 C100 P31 122.1(9) . . ?
C101 C100 P31 116.9(8) . . ?
C102 C101 C100 117.6(12) . . ?
C102 C101 H101 121.2 . . ?
C100 C101 H101 121.2 . . ?
C101 C102 C103 121.2(14) . . ?
C101 C102 H102 119.4 . . ?
C103 C102 H102 119.4 . . ?
C102 C103 C104 119.0(13) . . ?
C102 C103 H103 120.5 . . ?
C104 C103 H103 120.5 . . ?
C105 C104 C103 121.3(13) . . ?
C105 C104 H104 119.3 . . ?
C103 C104 H104 119.3 . . ?
C100 C105 C104 119.9(12) . . ?
C100 C105 H105 120.0 . . ?
C104 C105 H105 120.0 . . ?
C111 C106 C107 118.5(11) . . ?
C111 C106 P32 119.2(9) . . ?
C107 C106 P32 122.2(9) . . ?
C108 C107 C106 121.6(12) . . ?
C108 C107 H107 119.2 . . ?
C106 C107 H107 119.2 . . ?
C107 C108 C109 119.5(12) . . ?
C107 C108 H108 120.2 . . ?
C109 C108 H108 120.2 . . ?
C110 C109 C108 118.2(12) . . ?
C110 C109 H109 120.9 . . ?
C108 C109 H109 120.9 . . ?
C109 C110 C111 121.3(13) . . ?
C109 C110 H110 119.4 . . ?
C111 C110 H110 119.4 . . ?
C106 C111 C110 120.7(12) . . ?
C106 C111 H111 119.7 . . ?
C110 C111 H111 119.7 . . ?
C113 C112 C117 117.2(12) . . ?
C113 C112 P32 121.1(9) . . ?
C117 C112 P32 121.4(9) . . ?
C112 C113 C114 119.9(13) . . ?
C112 C113 H113 120.1 . . ?
C114 C113 H113 120.1 . . ?
C115 C114 C113 120.9(14) . . ?
C115 C114 H114 119.6 . . ?
C113 C114 H114 119.6 . . ?
C116 C115 C114 121.3(16) . . ?
C116 C115 H115 119.4 . . ?
C114 C115 H115 119.4 . . ?
C115 C116 C117 120.8(14) . . ?
C115 C116 H116 119.6 . . ?
C117 C116 H116 119.6 . . ?
C116 C117 C112 119.8(12) . . ?
C116 C117 H117 120.1 . . ?
C112 C117 H117 120.1 . . ?
O2 S1 O3 116.0(6) . . ?
O2 S1 O1 111.0(6) . . ?
O3 S1 O1 114.1(6) . . ?
O2 S1 C700 107.0(7) . . ?
O3 S1 C700 106.0(7) . . ?
O1 S1 C700 101.2(7) . . ?
F1 C700 F2 107.4(14) . . ?
F1 C700 F3 106.0(14) . . ?
F2 C700 F3 108.8(13) . . ?
F1 C700 S1 113.1(11) . . ?
F2 C700 S1 109.6(12) . . ?
F3 C700 S1 111.8(11) . . ?
O6 S42 O4 113.4(11) . . ?
O6 S42 O5 114.9(9) . . ?
O4 S42 O5 113.9(9) . . ?
O6 S42 C200 106.5(13) . . ?
O4 S42 C200 103.0(13) . . ?
O5 S42 C200 103.5(12) . . ?
F6 C200 F4 108(3) . . ?
F6 C200 F5 108(2) . . ?
F4 C200 F5 103(3) . . ?
F6 C200 S42 115(2) . . ?
F4 C200 S42 112(2) . . ?
F5 C200 S42 110(2) . . ?
O9 S3 O8 110.8(7) . . ?
O9 S3 O7 114.1(8) . . ?
O8 S3 O7 116.2(9) . . ?
O9 S3 C300 104.4(10) . . ?
O8 S3 C300 100.6(11) . . ?
O7 S3 C300 109.1(12) . . ?
F7 C300 F8 116(3) . . ?
F7 C300 F9 107(2) . . ?
F8 C300 F9 107(2) . . ?
F7 C300 S3 112(2) . . ?
F8 C300 S3 109(2) . . ?
F9 C300 S3 105(2) . . ?
O11 S4 O12 116.7(8) . . ?
O11 S4 O10 107.7(10) . . ?
O12 S4 O10 114.4(9) . . ?
O11 S4 C400 103.6(8) . . ?
O12 S4 C400 108.8(7) . . ?
O10 S4 C400 104.3(10) . . ?
F10 C400 F12 99.8(14) . . ?
F10 C400 F11B 105.0(19) . . ?
F12 C400 F11B 59.3(12) . . ?
F10 C400 F11 97.4(13) . . ?
F12 C400 F11 94.6(12) . . ?
F11B C400 F11 35.5(9) . . ?
F10 C400 F10B 34.5(9) . . ?
F12 C400 F10B 124(2) . . ?
F11B C400 F10B 95.2(13) . . ?
F11 C400 F10B 71.8(13) . . ?
F10 C400 F12B 91.6(13) . . ?
F12 C400 F12B 35.2(10) . . ?
F11B C400 F12B 94.4(12) . . ?
F11 C400 F12B 129.7(18) . . ?
F10B C400 F12B 125.7(19) . . ?
F10 C400 S4 128.2(14) . . ?
F12 C400 S4 120.8(14) . . ?
F11B C400 S4 122.5(15) . . ?
F11 C400 S4 108.9(14) . . ?
F10B C400 S4 115.3(16) . . ?
F12B C400 S4 103(2) . . ?
O14 S5 O15 120.0(14) . . ?
O14 S5 O13 119.8(12) . . ?
O15 S5 O13 111.3(12) . . ?
O14 S5 C500 105.5(16) . . ?
O15 S5 C500 97.8(15) . . ?
O13 S5 C500 96.2(16) . . ?
F14 C500 F13 116(3) . . ?
F14 C500 F15 105(3) . . ?
F13 C500 F15 98(2) . . ?
F14 C500 S5 126(3) . . ?
F13 C500 S5 105(2) . . ?
F15 C500 S5 103.2(17) . . ?
O14B S105 O13B 127.2(14) . . ?
O14B S105 O15B 103.8(17) . . ?
O13B S105 O15B 99.3(14) . . ?
O14B S105 C501 120(2) . . ?
O13B S105 C501 101.7(19) . . ?
O15B S105 C501 100(2) . . ?
F14B C501 F15B 118(4) . . ?
F14B C501 F13B 124(4) . . ?
F15B C501 F13B 95(3) . . ?
F14B C501 S105 110(3) . . ?
F15B C501 S105 107(3) . . ?
F13B C501 S105 101(2) . . ?
O17 S6 O18 116.8(9) . . ?
O17 S6 O16 114.2(9) . . ?
O18 S6 O16 113.6(9) . . ?
O17 S6 C600 100.0(9) . . ?
O18 S6 C600 105.7(9) . . ?
O16 S6 C600 104.2(10) . . ?
F17 C600 F16 110.0(16) . . ?
F17 C600 F18 109.6(15) . . ?
F16 C600 F18 110.7(16) . . ?
F17 C600 S6 110.0(19) . . ?
F16 C600 S6 107.1(18) . . ?
F18 C600 S6 109.3(17) . . ?
O18B S106 O16B 118.1(17) . . ?
O18B S106 O17B 96(2) . . ?
O16B S106 O17B 107(2) . . ?
O18B S106 C601 115.3(14) . . ?
O16B S106 C601 114.9(14) . . ?
O17B S106 C601 102(2) . . ?
F18B C601 F17B 107.8(15) . . ?
F18B C601 F16B 109.2(16) . . ?
F17B C601 F16B 107.7(16) . . ?
F18B C601 S106 114.2(19) . . ?
F17B C601 S106 113.9(19) . . ?
F16B C601 S106 104(2) . . ?
N900 C900 C901 168(3) . . ?
C900 C901 H01A 109.5 . . ?
C900 C901 H01B 109.5 . . ?
H01A C901 H01B 109.5 . . ?
C900 C901 H01C 109.5 . . ?
H01A C901 H01C 109.5 . . ?
H01B C901 H01C 109.5 . . ?
N902 C902 C903 164(4) . . ?
C902 C903 H03A 109.5 . . ?
C902 C903 H03B 109.5 . . ?
H03A C903 H03B 109.5 . . ?
C902 C903 H03C 109.5 . . ?
H03A C903 H03C 109.5 . . ?
H03B C903 H03C 109.5 . . ?
N904 C904 C905 168(4) . . ?
C904 C905 H05A 109.5 . . ?
C904 C905 H05B 109.5 . . ?
H05A C905 H05B 109.5 . . ?
C904 C905 H05C 109.5 . . ?
H05A C905 H05C 109.5 . . ?
H05B C905 H05C 109.5 . . ?
N906 C906 C907 179(3) . . ?
C906 C907 H06A 109.5 . . ?
C906 C907 H06B 109.5 . . ?
H06A C907 H06B 109.5 . . ?
C906 C907 H06C 109.5 . . ?
H06A C907 H06C 109.5 . . ?
H06B C907 H06C 109.5 . . ?
C806 C801 C802 124(2) . . ?
C806 C801 H801 118.2 . . ?
C802 C801 H801 118.2 . . ?
C803 C802 C801 120(2) . . ?
C803 C802 H802 119.9 . . ?
C801 C802 H802 119.9 . . ?
C802 C803 C804 119(2) . . ?
C802 C803 H803 120.4 . . ?
C804 C803 H803 120.4 . . ?
C805 C804 C803 114.7(19) . . ?
C805 C804 H804 122.6 . . ?
C803 C804 H804 122.6 . . ?
C806 C805 C804 126(2) . . ?
C806 C805 H805 116.9 . . ?
C804 C805 H805 116.9 . . ?
C805 C806 C801 116(2) . . ?
C805 C806 H806 122.0 . . ?
C801 C806 H806 122.0 . . ?
C808 C807 C809 120.1(16) . . ?
C808 C807 H807 120.0 . . ?
C809 C807 H807 120.0 . . ?
C809 C808 C807 120.3(16) 2_656 . ?
C809 C808 H808 119.9 2_656 . ?
C807 C808 H808 119.9 . . ?
C808 C809 C807 119.6(16) 2_656 . ?
C808 C809 H809 120.2 2_656 . ?
C807 C809 H809 120.2 . . ?
C811 C810 C815 120.0 . . ?
C811 C810 H810 120.0 . . ?
C815 C810 H810 120.0 . . ?
C810 C811 C812 120.0 . . ?
C810 C811 H811 120.0 . . ?
C812 C811 H811 120.0 . . ?
C813 C812 C811 120.0 . . ?
C813 C812 H812 120.0 . . ?
C811 C812 H812 120.0 . . ?
C814 C813 C812 120.0 . . ?
C814 C813 H813 120.0 . . ?
C812 C813 H813 120.0 . . ?
C813 C814 C815 120.0 . . ?
C813 C814 H814 120.0 . . ?
C815 C814 H814 120.0 . . ?
C814 C815 C810 120.0 . . ?
C814 C815 H815 120.0 . . ?
C810 C815 H815 120.0 . . ?
C817 C816 C821 120.0 . . ?
C817 C816 H816 120.0 . . ?
C821 C816 H816 120.0 . . ?
C818 C817 C816 120.0 . . ?
C818 C817 H817 120.0 . . ?
C816 C817 H817 120.0 . . ?
C817 C818 C819 120.0 . . ?
C817 C818 H818 120.0 . . ?
C819 C818 H818 120.0 . . ?
C820 C819 C818 120.0 . . ?
C820 C819 H819 120.0 . . ?
C818 C819 H819 120.0 . . ?
C821 C820 C819 120.0 . . ?
C821 C820 H820 120.0 . . ?
C819 C820 H820 120.0 . . ?
C820 C821 C816 120.0 . . ?
C820 C821 H821 120.0 . . ?
C816 C821 H821 120.0 . . ?

loop_
_geom_bond_atom_site_label_1
_geom_bond_atom_site_label_2
_geom_bond_distance
_geom_bond_site_symmetry_2
_geom_bond_publ_flag
Pd1 N11 2.089(9) . ?
Pd1 N12 2.092(5) . ?
Pd1 N11B 2.097(9) . ?
Pd1 P11 2.272(3) . ?
Pd1 P12 2.272(3) . ?
Pd2 N22 2.030(11) . ?
Pd2 N21B 2.040(10) . ?
Pd2 N22B 2.141(8) . ?
Pd2 N21 2.163(11) . ?
Pd2 P22 2.270(3) . ?
Pd2 P21 2.282(3) . ?
Pd3 N31B 2.077(8) . ?
Pd3 N32 2.103(5) . ?
Pd3 N31 2.176(11) . ?
Pd3 P31 2.267(3) . ?
Pd3 P32 2.282(3) . ?
P11 C52 1.796(11) . ?
P11 C1 1.809(11) . ?
P11 C46 1.840(11) . ?
P12 C64 1.800(11) . ?
P12 C58 1.803(11) . ?
P12 C3 1.813(11) . ?
P21 C18 1.811(12) . ?
P21 C76 1.825(13) . ?
P21 C70 1.838(13) . ?
P22 C16 1.798(11) . ?
P22 C88 1.831(11) . ?
P22 C82 1.831(13) . ?
P31 C31 1.799(11) . ?
P31 C94 1.807(11) . ?
P31 C100 1.825(11) . ?
P32 C112 1.790(12) . ?
P32 C106 1.801(11) . ?
P32 C33 1.831(11) . ?
C1 C2 1.521(15) . ?
C1 H1A 0.9900 . ?
C1 H1B 0.9900 . ?
C2 C3 1.508(15) . ?
C2 H2A 0.9900 . ?
C2 H2B 0.9900 . ?
C3 H3A 0.9900 . ?
C3 H3B 0.9900 . ?
N11 C4 1.3900 . ?
N11 C8 1.3900 . ?
C4 C5 1.3900 . ?
C4 H4 0.9500 . ?
C5 C6 1.3900 . ?
C5 H5 0.9500 . ?
C6 C7 1.3900 . ?
C6 C9 1.46(3) . ?
C7 C8 1.3900 . ?
C7 H7 0.9500 . ?
C8 H8 0.9500 . ?
C9 C10 1.31(4) . ?
C9 H9 0.9500 . ?
C10 C11 1.51(3) . ?
C10 H10 0.9500 . ?
C11 C12 1.3900 . ?
C11 C15 1.3900 . ?
C12 C13 1.3900 . ?
C12 H12 0.9500 . ?
C13 N21 1.3900 . ?
C13 H13 0.9500 . ?
N21 C14 1.3900 . ?
C14 C15 1.3900 . ?
C14 H14 0.9500 . ?
C15 H15 0.9500 . ?
N11B C4B 1.3900 . ?
N11B C8B 1.3900 . ?
C4B C5B 1.3900 . ?
C4B H4B 0.9500 . ?
C5B C6B 1.3900 . ?
C5B H5B 0.9500 . ?
C6B C7B 1.3900 . ?
C6B C9B 1.50(2) . ?
C7B C8B 1.3900 . ?
C7B H7B 0.9500 . ?
C8B H8B 0.9500 . ?
C9B C10B 1.35(3) . ?
C9B H9B 0.9500 . ?
C10B C11B 1.53(2) . ?
C10B H10B 0.9500 . ?
C11B C12B 1.3900 . ?
C11B C15B 1.3900 . ?
C12B C13B 1.3900 . ?
C12B H12B 0.9500 . ?
C13B N21B 1.3900 . ?
C13B H13B 0.9500 . ?
N21B C14B 1.3900 . ?
C14B C15B 1.3900 . ?
C14B H14B 0.9500 . ?
C15B H15B 0.9500 . ?
C16 C17 1.500(17) . ?
C16 H16A 0.9900 . ?
C16 H16B 0.9900 . ?
C17 C18 1.522(17) . ?
C17 H17A 0.9900 . ?
C17 H17B 0.9900 . ?
C18 H18A 0.9900 . ?
C18 H18B 0.9900 . ?
N22 C19 1.3900 . ?
N22 C23 1.3900 . ?
C19 C20 1.3900 . ?
C19 H19 0.9500 . ?
C20 C21 1.3900 . ?
C20 H20 0.9500 . ?
C21 C22 1.3900 . ?
C21 C25 1.48(2) . ?
C22 C23 1.3900 . ?
C22 H22 0.9500 . ?
C23 H23 0.9500 . ?
C24 C25 1.42(4) . ?
C24 C26 1.50(3) . ?
C24 H24 0.9500 . ?
C25 H25 0.9500 . ?
C26 C27 1.3900 . ?
C26 C30 1.3900 . ?
C27 C28 1.3900 . ?
C27 H27 0.9500 . ?
C28 N31 1.3900 . ?
C28 H28 0.9500 . ?
N31 C29 1.3900 . ?
C29 C30 1.3900 . ?
C29 H29 0.9500 . ?
C30 H30 0.9500 . ?
N22B C19B 1.3900 . ?
N22B C23B 1.3900 . ?
C19B C20B 1.3900 . ?
C19B H19B 0.9500 . ?
C20B C21B 1.3900 . ?
C20B H20B 0.9500 . ?
C21B C22B 1.3900 . ?
C21B C25B 1.53(2) . ?
C22B C23B 1.3900 . ?
C22B H22B 0.9500 . ?
C23B H23B 0.9500 . ?
C24B C25B 1.16(3) . ?
C24B C26B 1.48(2) . ?
C24B H24B 0.9500 . ?
C25B H25B 0.9500 . ?
C26B C27B 1.3900 . ?
C26B C30B 1.3900 . ?
C27B C28B 1.3900 . ?
C27B H27B 0.9500 . ?
C28B N31B 1.3900 . ?
C28B H28B 0.9500 . ?
N31B C29B 1.3900 . ?
C29B C30B 1.3900 . ?
C29B H29B 0.9500 . ?
C30B H30B 0.9500 . ?
C31 C32 1.571(14) . ?
C31 H31A 0.9900 . ?
C31 H31B 0.9900 . ?
C32 C33 1.507(15) . ?
C32 H32A 0.9900 . ?
C32 H32B 0.9900 . ?
C33 H33A 0.9900 . ?
C33 H33B 0.9900 . ?
N32 C34 1.3900 . ?
N32 C38 1.3900 . ?
C34 C35 1.3900 . ?
C34 H34 0.9500 . ?
C35 C36 1.3900 . ?
C35 H35 0.9500 . ?
C36 C37 1.3900 . ?
C36 C39 1.472(12) . ?
C37 C38 1.3900 . ?
C37 H37 0.9500 . ?
C38 H38 0.9500 . ?
C39 C40 1.329(15) . ?
C39 H39 0.9500 . ?
C40 C41 1.489(12) . ?
C40 H40 0.9500 . ?
C41 C42 1.3900 . ?
C41 C45 1.3900 . ?
C42 C43 1.3900 . ?
C42 H42 0.9500 . ?
C43 N12 1.3900 . ?
C43 H43 0.9500 . ?
N12 C44 1.3900 . ?
C44 C45 1.3900 . ?
C44 H44 0.9500 . ?
C45 H45 0.9500 . ?
C46 C47 1.383(14) . ?
C46 C51 1.401(14) . ?
C47 C48 1.339(15) . ?
C47 H47 0.9500 . ?
C48 C49 1.390(16) . ?
C48 H48 0.9500 . ?
C49 C50 1.387(16) . ?
C49 H49 0.9500 . ?
C50 C51 1.348(15) . ?
C50 H50 0.9500 . ?
C51 H51 0.9500 . ?
C52 C53 1.381(14) . ?
C52 C57 1.387(15) . ?
C53 C54 1.409(16) . ?
C53 H53 0.9500 . ?
C54 C55 1.367(17) . ?
C54 H54 0.9500 . ?
C55 C56 1.387(16) . ?
C55 H55 0.9500 . ?
C56 C57 1.410(16) . ?
C56 H56 0.9500 . ?
C57 H57 0.9500 . ?
C58 C59 1.375(16) . ?
C58 C63 1.410(16) . ?
C59 C60 1.398(16) . ?
C59 H59 0.9500 . ?
C60 C61 1.364(19) . ?
C60 H60 0.9500 . ?
C61 C62 1.359(18) . ?
C61 H61 0.9500 . ?
C62 C63 1.364(16) . ?
C62 H62 0.9500 . ?
C63 H63 0.9500 . ?
C64 C65 1.366(14) . ?
C64 C69 1.411(15) . ?
C65 C66 1.463(17) . ?
C65 H65 0.9500 . ?
C66 C67 1.292(17) . ?
C66 H66 0.9500 . ?
C67 C68 1.389(17) . ?
C67 H67 0.9500 . ?
C68 C69 1.409(16) . ?
C68 H68 0.9500 . ?
C69 H69 0.9500 . ?
C70 C75 1.328(17) . ?
C70 C71 1.375(17) . ?
C71 C72 1.400(18) . ?
C71 H71 0.9500 . ?
C72 C73 1.29(2) . ?
C72 H72 0.9500 . ?
C73 C74 1.360(18) . ?
C73 H73 0.9500 . ?
C74 C75 1.418(18) . ?
C74 H74 0.9500 . ?
C75 H75 0.9500 . ?
C76 C81 1.388(17) . ?
C76 C77 1.429(16) . ?
C77 C78 1.391(17) . ?
C77 H77 0.9500 . ?
C78 C79 1.377(18) . ?
C78 H78 0.9500 . ?
C79 C80 1.345(18) . ?
C79 H79 0.9500 . ?
C80 C81 1.369(18) . ?
C80 H80 0.9500 . ?
C81 H81 0.9500 . ?
C82 C87 1.347(17) . ?
C82 C83 1.423(15) . ?
C83 C84 1.345(16) . ?
C83 H83 0.9500 . ?
C84 C85 1.358(17) . ?
C84 H84 0.9500 . ?
C85 C86 1.308(19) . ?
C85 H85 0.9500 . ?
C86 C87 1.44(2) . ?
C86 H86 0.9500 . ?
C87 H87 0.9500 . ?
C88 C89 1.371(15) . ?
C88 C93 1.415(15) . ?
C89 C90 1.386(16) . ?
C89 H89 0.9500 . ?
C90 C91 1.362(17) . ?
C90 H90 0.9500 . ?
C91 C92 1.354(16) . ?
C91 H91 0.9500 . ?
C92 C93 1.358(15) . ?
C92 H92 0.9500 . ?
C93 H93 0.9500 . ?
C94 C99 1.361(14) . ?
C94 C95 1.381(16) . ?
C95 C96 1.381(17) . ?
C95 H95 0.9500 . ?
C96 C97 1.343(17) . ?
C96 H96 0.9500 . ?
C97 C98 1.385(18) . ?
C97 H97 0.9500 . ?
C98 C99 1.399(16) . ?
C98 H98 0.9500 . ?
C99 H99 0.9500 . ?
C100 C105 1.335(15) . ?
C100 C101 1.431(16) . ?
C101 C102 1.369(17) . ?
C101 H101 0.9500 . ?
C102 C103 1.374(19) . ?
C102 H102 0.9500 . ?
C103 C104 1.374(19) . ?
C103 H103 0.9500 . ?
C104 C105 1.368(16) . ?
C104 H104 0.9500 . ?
C105 H105 0.9500 . ?
C106 C111 1.368(15) . ?
C106 C107 1.394(16) . ?
C107 C108 1.380(16) . ?
C107 H107 0.9500 . ?
C108 C109 1.411(18) . ?
C108 H108 0.9500 . ?
C109 C110 1.378(18) . ?
C109 H109 0.9500 . ?
C110 C111 1.393(16) . ?
C110 H110 0.9500 . ?
C111 H111 0.9500 . ?
C112 C113 1.373(16) . ?
C112 C117 1.415(16) . ?
C113 C114 1.403(19) . ?
C113 H113 0.9500 . ?
C114 C115 1.343(19) . ?
C114 H114 0.9500 . ?
C115 C116 1.302(18) . ?
C115 H115 0.9500 . ?
C116 C117 1.404(18) . ?
C116 H116 0.9500 . ?
C117 H117 0.9500 . ?
S1 O2 1.413(8) . ?
S1 O3 1.418(10) . ?
S1 O1 1.437(9) . ?
S1 C700 1.761(15) . ?
C700 F1 1.315(17) . ?
C700 F2 1.332(18) . ?
C700 F3 1.355(17) . ?
S42 O6 1.393(16) . ?
S42 O4 1.451(18) . ?
S42 O5 1.455(12) . ?
S42 C200 1.76(3) . ?
C200 F6 1.28(3) . ?
C200 F4 1.28(3) . ?
C200 F5 1.39(3) . ?
S3 O9 1.447(10) . ?
S3 O8 1.454(13) . ?
S3 O7 1.530(17) . ?
S3 C300 1.83(3) . ?
C300 F7 1.24(3) . ?
C300 F8 1.27(3) . ?
C300 F9 1.41(3) . ?
S4 O11 1.370(14) . ?
S4 O12 1.375(10) . ?
S4 O10 1.41(2) . ?
S4 C400 1.60(2) . ?
C400 F10 1.385(12) . ?
C400 F12 1.392(12) . ?
C400 F11B 1.402(12) . ?
C400 F11 1.427(12) . ?
C400 F10B 1.431(12) . ?
C400 F12B 1.442(13) . ?
S5 O14 1.32(2) . ?
S5 O15 1.47(2) . ?
S5 O13 1.471(19) . ?
S5 C500 1.798(18) . ?
C500 F14 1.19(4) . ?
C500 F13 1.45(5) . ?
C500 F15 1.61(4) . ?
S105 O14B 1.37(3) . ?
S105 O13B 1.51(2) . ?
S105 O15B 1.62(4) . ?
S105 C501 1.804(19) . ?
C501 F14B 1.30(5) . ?
C501 F15B 1.32(5) . ?
C501 F13B 1.48(6) . ?
S6 O17 1.430(11) . ?
S6 O18 1.431(12) . ?
S6 O16 1.433(12) . ?
S6 C600 1.82(2) . ?
C600 F17 1.363(15) . ?
C600 F16 1.363(16) . ?
C600 F18 1.372(15) . ?
S106 O18B 1.412(14) . ?
S106 O16B 1.421(14) . ?
S106 O17B 1.437(16) . ?
S106 C601 1.82(3) . ?
C601 F18B 1.374(16) . ?
C601 F17B 1.378(16) . ?
C601 F16B 1.380(16) . ?
N900 C900 1.266(17) . ?
C900 C901 1.448(12) . ?
C901 H01A 0.9800 . ?
C901 H01B 0.9800 . ?
C901 H01C 0.9800 . ?
N902 C902 1.30(2) . ?
C902 C903 1.438(13) . ?
C903 H03A 0.9800 . ?
C903 H03B 0.9800 . ?
C903 H03C 0.9800 . ?
N904 C904 1.28(2) . ?
C904 C905 1.445(13) . ?
C905 H05A 0.9800 . ?
C905 H05B 0.9800 . ?
C905 H05C 0.9800 . ?
N906 C906 1.267(17) . ?
C906 C907 1.429(13) . ?
C907 H06A 0.9800 . ?
C907 H06B 0.9800 . ?
C907 H06C 0.9800 . ?
C801 C806 1.34(2) . ?
C801 C802 1.36(3) . ?
C801 H801 0.9500 . ?
C802 C803 1.28(2) . ?
C802 H802 0.9500 . ?
C803 C804 1.45(2) . ?
C803 H803 0.9500 . ?
C804 C805 1.37(2) . ?
C804 H804 0.9500 . ?
C805 C806 1.27(2) . ?
C805 H805 0.9500 . ?
C806 H806 0.9500 . ?
C807 C808 1.357(19) . ?
C807 C809 1.40(2) . ?
C807 H807 0.9500 . ?
C808 C809 1.35(2) 2_656 ?
C808 H808 0.9500 . ?
C809 C808 1.35(2) 2_656 ?
C809 H809 0.9500 . ?
C810 C811 1.3900 . ?
C810 C815 1.3900 . ?
C810 H810 0.9500 . ?
C811 C812 1.3900 . ?
C811 H811 0.9500 . ?
C812 C813 1.3900 . ?
C812 H812 0.9500 . ?
C813 C814 1.3900 . ?
C813 H813 0.9500 . ?
C814 C815 1.3900 . ?
C814 H814 0.9500 . ?
C815 H815 0.9500 . ?
C816 C817 1.3900 . ?
C816 C821 1.3900 . ?
C816 H816 0.9500 . ?
C817 C818 1.3900 . ?
C817 H817 0.9500 . ?
C818 C819 1.3900 . ?
C818 H818 0.9500 . ?
C819 C820 1.3900 . ?
C819 H819 0.9500 . ?
C820 C821 1.3900 . ?
C820 H820 0.9500 . ?
C821 H821 0.9500 . ?

loop_
_geom_torsion_atom_site_label_1
_geom_torsion_atom_site_label_2
_geom_torsion_atom_site_label_3
_geom_torsion_atom_site_label_4
_geom_torsion
_geom_torsion_site_symmetry_1
_geom_torsion_site_symmetry_2
_geom_torsion_site_symmetry_3
_geom_torsion_site_symmetry_4
_geom_torsion_publ_flag
N11 Pd1 P11 C52 -89(5) . . . . ?
N12 Pd1 P11 C52 -26.3(4) . . . . ?
N11B Pd1 P11 C52 42(5) . . . . ?
P12 Pd1 P11 C52 153.8(4) . . . . ?
N11 Pd1 P11 C1 152(5) . . . . ?
N12 Pd1 P11 C1 -145.4(4) . . . . ?
N11B Pd1 P11 C1 -77(5) . . . . ?
P12 Pd1 P11 C1 34.7(4) . . . . ?
N11 Pd1 P11 C46 30(5) . . . . ?
N12 Pd1 P11 C46 92.1(4) . . . . ?
N11B Pd1 P11 C46 160(5) . . . . ?
P12 Pd1 P11 C46 -87.8(4) . . . . ?
N11 Pd1 P12 C64 30.2(5) . . . . ?
N12 Pd1 P12 C64 27(4) . . . . ?
N11B Pd1 P12 C64 19.5(5) . . . . ?
P11 Pd1 P12 C64 -154.9(4) . . . . ?
N11 Pd1 P12 C58 -86.2(5) . . . . ?
N12 Pd1 P12 C58 -89(4) . . . . ?
N11B Pd1 P12 C58 -96.9(5) . . . . ?
P11 Pd1 P12 C58 88.7(4) . . . . ?
N11 Pd1 P12 C3 150.7(5) . . . . ?
N12 Pd1 P12 C3 148(4) . . . . ?
N11B Pd1 P12 C3 140.0(5) . . . . ?
P11 Pd1 P12 C3 -34.4(4) . . . . ?
N22 Pd2 P21 C18 131(4) . . . . ?
N21B Pd2 P21 C18 137.9(6) . . . . ?
N22B Pd2 P21 C18 61(2) . . . . ?
N21 Pd2 P21 C18 147.0(6) . . . . ?
P22 Pd2 P21 C18 -40.0(5) . . . . ?
N22 Pd2 P21 C76 -106(4) . . . . ?
N21B Pd2 P21 C76 -98.3(6) . . . . ?
N22B Pd2 P21 C76 -175(2) . . . . ?
N21 Pd2 P21 C76 -89.2(6) . . . . ?
P22 Pd2 P21 C76 83.8(5) . . . . ?
N22 Pd2 P21 C70 13(4) . . . . ?
N21B Pd2 P21 C70 20.2(5) . . . . ?
N22B Pd2 P21 C70 -57(2) . . . . ?
N21 Pd2 P21 C70 29.3(6) . . . . ?
P22 Pd2 P21 C70 -157.7(5) . . . . ?
N22 Pd2 P22 C16 -138.1(6) . . . . ?
N21B Pd2 P22 C16 -112(4) . . . . ?
N22B Pd2 P22 C16 -128.6(6) . . . . ?
N21 Pd2 P22 C16 153(4) . . . . ?
P21 Pd2 P22 C16 41.1(5) . . . . ?
N22 Pd2 P22 C88 101.2(5) . . . . ?
N21B Pd2 P22 C88 128(4) . . . . ?
N22B Pd2 P22 C88 110.7(4) . . . . ?
N21 Pd2 P22 C88 32(4) . . . . ?
P21 Pd2 P22 C88 -79.7(4) . . . . ?
N22 Pd2 P22 C82 -16.7(6) . . . . ?
N21B Pd2 P22 C82 10(4) . . . . ?
N22B Pd2 P22 C82 -7.2(5) . . . . ?
N21 Pd2 P22 C82 -85(4) . . . . ?
P21 Pd2 P22 C82 162.5(4) . . . . ?
N31B Pd3 P31 C31 141.7(5) . . . . ?
N32 Pd3 P31 C31 108(3) . . . . ?
N31 Pd3 P31 C31 132.9(6) . . . . ?
P32 Pd3 P31 C31 -41.3(4) . . . . ?
N31B Pd3 P31 C94 -93.3(5) . . . . ?
N32 Pd3 P31 C94 -127(3) . . . . ?
N31 Pd3 P31 C94 -102.1(5) . . . . ?
P32 Pd3 P31 C94 83.7(4) . . . . ?
N31B Pd3 P31 C100 26.5(5) . . . . ?
N32 Pd3 P31 C100 -7(3) . . . . ?
N31 Pd3 P31 C100 17.7(5) . . . . ?
P32 Pd3 P31 C100 -156.6(4) . . . . ?
N31B Pd3 P32 C112 -60(4) . . . . ?
N32 Pd3 P32 C112 -20.4(4) . . . . ?
N31 Pd3 P32 C112 56(6) . . . . ?
P31 Pd3 P32 C112 157.8(4) . . . . ?
N31B Pd3 P32 C106 60(4) . . . . ?
N32 Pd3 P32 C106 99.4(5) . . . . ?
N31 Pd3 P32 C106 176(5) . . . . ?
P31 Pd3 P32 C106 -82.4(4) . . . . ?
N31B Pd3 P32 C33 -178(66) . . . . ?
N32 Pd3 P32 C33 -138.5(5) . . . . ?
N31 Pd3 P32 C33 -62(6) . . . . ?
P31 Pd3 P32 C33 39.7(4) . . . . ?
C52 P11 C1 C2 -179.5(8) . . . . ?
C46 P11 C1 C2 68.3(9) . . . . ?
Pd1 P11 C1 C2 -56.7(9) . . . . ?
P11 C1 C2 C3 73.6(11) . . . . ?
C1 C2 C3 P12 -73.7(12) . . . . ?
C64 P12 C3 C2 180.0(9) . . . . ?
C58 P12 C3 C2 -69.2(10) . . . . ?
Pd1 P12 C3 C2 56.8(10) . . . . ?
N12 Pd1 N11 C4 90.1(8) . . . . ?
N11B Pd1 N11 C4 -2(4) . . . . ?
P11 Pd1 N11 C4 153(4) . . . . ?
P12 Pd1 N11 C4 -89.7(8) . . . . ?
N12 Pd1 N11 C8 -85.9(9) . . . . ?
N11B Pd1 N11 C8 -178(5) . . . . ?
P11 Pd1 N11 C8 -23(5) . . . . ?
P12 Pd1 N11 C8 94.2(9) . . . . ?
C8 N11 C4 C5 0.0 . . . . ?
Pd1 N11 C4 C5 -176.2(11) . . . . ?
N11 C4 C5 C6 0.0 . . . . ?
C4 C5 C6 C7 0.0 . . . . ?
C4 C5 C6 C9 179(2) . . . . ?
C5 C6 C7 C8 0.0 . . . . ?
C9 C6 C7 C8 -179.1(19) . . . . ?
C6 C7 C8 N11 0.0 . . . . ?
C4 N11 C8 C7 0.0 . . . . ?
Pd1 N11 C8 C7 175.9(12) . . . . ?
C7 C6 C9 C10 176(2) . . . . ?
C5 C6 C9 C10 -3(4) . . . . ?
C6 C9 C10 C11 -166(2) . . . . ?
C9 C10 C11 C12 177(3) . . . . ?
C9 C10 C11 C15 -1(4) . . . . ?
C15 C11 C12 C13 0.0 . . . . ?
C10 C11 C12 C13 -178.2(19) . . . . ?
C11 C12 C13 N21 0.0 . . . . ?
C12 C13 N21 C14 0.0 . . . . ?
C12 C13 N21 Pd2 165.1(12) . . . . ?
N22 Pd2 N21 C14 87.2(10) . . . . ?
N21B Pd2 N21 C14 6(5) . . . . ?
N22B Pd2 N21 C14 78.2(10) . . . . ?
P22 Pd2 N21 C14 157(3) . . . . ?
P21 Pd2 N21 C14 -91.3(9) . . . . ?
N22 Pd2 N21 C13 -78.3(9) . . . . ?
N21B Pd2 N21 C13 -159(6) . . . . ?
N22B Pd2 N21 C13 -87.3(9) . . . . ?
P22 Pd2 N21 C13 -9(4) . . . . ?
P21 Pd2 N21 C13 103.2(9) . . . . ?
C13 N21 C14 C15 0.0 . . . . ?
Pd2 N21 C14 C15 -165.7(12) . . . . ?
N21 C14 C15 C11 0.0 . . . . ?
C12 C11 C15 C14 0.0 . . . . ?
C10 C11 C15 C14 178(2) . . . . ?
N11 Pd1 N11B C4B 177(5) . . . . ?
N12 Pd1 N11B C4B 90.0(8) . . . . ?
P11 Pd1 N11B C4B 21(5) . . . . ?
P12 Pd1 N11B C4B -90.3(8) . . . . ?
N11 Pd1 N11B C8B 1(4) . . . . ?
N12 Pd1 N11B C8B -86.1(9) . . . . ?
P11 Pd1 N11B C8B -155(4) . . . . ?
P12 Pd1 N11B C8B 93.6(9) . . . . ?
C8B N11B C4B C5B 0.0 . . . . ?
Pd1 N11B C4B C5B -176.1(12) . . . . ?
N11B C4B C5B C6B 0.0 . . . . ?
C4B C5B C6B C7B 0.0 . . . . ?
C4B C5B C6B C9B 176.0(16) . . . . ?
C5B C6B C7B C8B 0.0 . . . . ?
C9B C6B C7B C8B -175.9(17) . . . . ?
C6B C7B C8B N11B 0.0 . . . . ?
C4B N11B C8B C7B 0.0 . . . . ?
Pd1 N11B C8B C7B 176.1(12) . . . . ?
C7B C6B C9B C10B 5(3) . . . . ?
C5B C6B C9B C10B -170.8(19) . . . . ?
C6B C9B C10B C11B 173.2(19) . . . . ?
C9B C10B C11B C12B 8(3) . . . . ?
C9B C10B C11B C15B -164.3(18) . . . . ?
C15B C11B C12B C13B 0.0 . . . . ?
C10B C11B C12B C13B -172.5(17) . . . . ?
C11B C12B C13B N21B 0.0 . . . . ?
C12B C13B N21B C14B 0.0 . . . . ?
C12B C13B N21B Pd2 170.1(11) . . . . ?
N22 Pd2 N21B C13B -87.8(9) . . . . ?
N22B Pd2 N21B C13B -97.4(8) . . . . ?
N21 Pd2 N21B C13B 10(5) . . . . ?
P22 Pd2 N21B C13B -114(4) . . . . ?
P21 Pd2 N21B C13B 92.9(8) . . . . ?
N22 Pd2 N21B C14B 82.3(8) . . . . ?
N22B Pd2 N21B C14B 72.6(8) . . . . ?
N21 Pd2 N21B C14B -180(100) . . . . ?
P22 Pd2 N21B C14B 56(5) . . . . ?
P21 Pd2 N21B C14B -97.0(8) . . . . ?
C13B N21B C14B C15B 0.0 . . . . ?
Pd2 N21B C14B C15B -169.9(11) . . . . ?
N21B C14B C15B C11B 0.0 . . . . ?
C12B C11B C15B C14B 0.0 . . . . ?
C10B C11B C15B C14B 172.7(16) . . . . ?
C88 P22 C16 C17 63.6(10) . . . . ?
C82 P22 C16 C17 173.6(9) . . . . ?
Pd2 P22 C16 C17 -60.6(10) . . . . ?
P22 C16 C17 C18 71.4(13) . . . . ?
C16 C17 C18 P21 -71.5(13) . . . . ?
C76 P21 C18 C17 -69.6(11) . . . . ?
C70 P21 C18 C17 178.3(10) . . . . ?
Pd2 P21 C18 C17 59.2(11) . . . . ?
N21B Pd2 N22 C19 82.3(10) . . . . ?
N22B Pd2 N22 C19 -171(6) . . . . ?
N21 Pd2 N22 C19 73.2(10) . . . . ?
P22 Pd2 N22 C19 -99.7(10) . . . . ?
P21 Pd2 N22 C19 90(4) . . . . ?
N21B Pd2 N22 C23 -92.4(10) . . . . ?
N22B Pd2 N22 C23 14(5) . . . . ?
N21 Pd2 N22 C23 -101.5(10) . . . . ?
P22 Pd2 N22 C23 85.6(9) . . . . ?
P21 Pd2 N22 C23 -85(4) . . . . ?
C23 N22 C19 C20 0.0 . . . . ?
Pd2 N22 C19 C20 -174.5(14) . . . . ?
N22 C19 C20 C21 0.0 . . . . ?
C19 C20 C21 C22 0.0 . . . . ?
C19 C20 C21 C25 179.6(18) . . . . ?
C20 C21 C22 C23 0.0 . . . . ?
C25 C21 C22 C23 -179.6(18) . . . . ?
C21 C22 C23 N22 0.0 . . . . ?
C19 N22 C23 C22 0.0 . . . . ?
Pd2 N22 C23 C22 174.9(13) . . . . ?
C26 C24 C25 C21 179(2) . . . . ?
C20 C21 C25 C24 -168(2) . . . . ?
C22 C21 C25 C24 11(3) . . . . ?
C25 C24 C26 C27 11(3) . . . . ?
C25 C24 C26 C30 -167.3(19) . . . . ?
C30 C26 C27 C28 0.0 . . . . ?
C24 C26 C27 C28 -178(2) . . . . ?
C26 C27 C28 N31 0.0 . . . . ?
C27 C28 N31 C29 0.0 . . . . ?
C27 C28 N31 Pd3 174.6(14) . . . . ?
N31B Pd3 N31 C28 -12(5) . . . . ?
N32 Pd3 N31 C28 -86.0(11) . . . . ?
P31 Pd3 N31 C28 95.5(11) . . . . ?
P32 Pd3 N31 C28 -163(5) . . . . ?
N31B Pd3 N31 C29 162(6) . . . . ?
N32 Pd3 N31 C29 88.6(10) . . . . ?
P31 Pd3 N31 C29 -89.9(10) . . . . ?
P32 Pd3 N31 C29 11(6) . . . . ?
C28 N31 C29 C30 0.0 . . . . ?
Pd3 N31 C29 C30 -174.6(14) . . . . ?
N31 C29 C30 C26 0.0 . . . . ?
C27 C26 C30 C29 0.0 . . . . ?
C24 C26 C30 C29 178.3(19) . . . . ?
N22 Pd2 N22B C19B 6(5) . . . . ?
N21B Pd2 N22B C19B 78.6(8) . . . . ?
N21 Pd2 N22B C19B 69.9(8) . . . . ?
P22 Pd2 N22B C19B -102.7(8) . . . . ?
P21 Pd2 N22B C19B 156.3(18) . . . . ?
N22 Pd2 N22B C23B -162(5) . . . . ?
N21B Pd2 N22B C23B -89.3(7) . . . . ?
N21 Pd2 N22B C23B -98.0(7) . . . . ?
P22 Pd2 N22B C23B 89.4(7) . . . . ?
P21 Pd2 N22B C23B -12(3) . . . . ?
C23B N22B C19B C20B 0.0 . . . . ?
Pd2 N22B C19B C20B -167.6(10) . . . . ?
N22B C19B C20B C21B 0.0 . . . . ?
C19B C20B C21B C22B 0.0 . . . . ?
C19B C20B C21B C25B 178.8(16) . . . . ?
C20B C21B C22B C23B 0.0 . . . . ?
C25B C21B C22B C23B -178.9(15) . . . . ?
C21B C22B C23B N22B 0.0 . . . . ?
C19B N22B C23B C22B 0.0 . . . . ?
Pd2 N22B C23B C22B 168.1(10) . . . . ?
C26B C24B C25B C21B -178.8(19) . . . . ?
C22B C21B C25B C24B -166(2) . . . . ?
C20B C21B C25B C24B 15(3) . . . . ?
C25B C24B C26B C27B -176(2) . . . . ?
C25B C24B C26B C30B 4(3) . . . . ?
C30B C26B C27B C28B 0.0 . . . . ?
C24B C26B C27B C28B 179.7(15) . . . . ?
C26B C27B C28B N31B 0.0 . . . . ?
C27B C28B N31B C29B 0.0 . . . . ?
C27B C28B N31B Pd3 175.3(11) . . . . ?
N32 Pd3 N31B C29B 89.4(7) . . . . ?
N31 Pd3 N31B C29B -16(5) . . . . ?
P31 Pd3 N31B C29B -88.5(7) . . . . ?
P32 Pd3 N31B C29B 129(4) . . . . ?
N32 Pd3 N31B C28B -86.0(8) . . . . ?
N31 Pd3 N31B C28B 168(6) . . . . ?
P31 Pd3 N31B C28B 96.1(8) . . . . ?
P32 Pd3 N31B C28B -46(5) . . . . ?
C28B N31B C29B C30B 0.0 . . . . ?
Pd3 N31B C29B C30B -175.6(10) . . . . ?
N31B C29B C30B C26B 0.0 . . . . ?
C27B C26B C30B C29B 0.0 . . . . ?
C24B C26B C30B C29B -179.7(15) . . . . ?
C94 P31 C31 C32 -67.4(9) . . . . ?
C100 P31 C31 C32 -178.2(8) . . . . ?
Pd3 P31 C31 C32 61.3(9) . . . . ?
P31 C31 C32 C33 -73.9(11) . . . . ?
C31 C32 C33 P32 73.7(11) . . . . ?
C112 P32 C33 C32 178.6(8) . . . . ?
C106 P32 C33 C32 65.2(9) . . . . ?
Pd3 P32 C33 C32 -60.5(9) . . . . ?
N31B Pd3 N32 C34 79.2(5) . . . . ?
N31 Pd3 N32 C34 88.1(5) . . . . ?
P31 Pd3 N32 C34 113(3) . . . . ?
P32 Pd3 N32 C34 -97.6(4) . . . . ?
N31B Pd3 N32 C38 -90.1(4) . . . . ?
N31 Pd3 N32 C38 -81.2(5) . . . . ?
P31 Pd3 N32 C38 -56(3) . . . . ?
P32 Pd3 N32 C38 93.1(3) . . . . ?
C38 N32 C34 C35 0.0 . . . . ?
Pd3 N32 C34 C35 -168.8(5) . . . . ?
N32 C34 C35 C36 0.0 . . . . ?
C34 C35 C36 C37 0.0 . . . . ?
C34 C35 C36 C39 172.7(8) . . . . ?
C35 C36 C37 C38 0.0 . . . . ?
C39 C36 C37 C38 -172.5(8) . . . . ?
C36 C37 C38 N32 0.0 . . . . ?
C34 N32 C38 C37 0.0 . . . . ?
Pd3 N32 C38 C37 169.6(5) . . . . ?
C37 C36 C39 C40 9.2(15) . . . . ?
C35 C36 C39 C40 -163.4(10) . . . . ?
C36 C39 C40 C41 172.0(10) . . . . ?
C39 C40 C41 C42 -1.4(16) . . . . ?
C39 C40 C41 C45 -176.1(10) . . . . ?
C45 C41 C42 C43 0.0 . . . . ?
C40 C41 C42 C43 -174.7(8) . . . . ?
C41 C42 C43 N12 0.0 . . . . ?
C42 C43 N12 C44 0.0 . . . . ?
C42 C43 N12 Pd1 174.1(4) . . . . ?
N11 Pd1 N12 C44 74.0(4) . . . . ?
N11B Pd1 N12 C44 84.7(4) . . . . ?
P11 Pd1 N12 C44 -100.9(3) . . . . ?
P12 Pd1 N12 C44 77(4) . . . . ?
N11 Pd1 N12 C43 -100.1(4) . . . . ?
N11B Pd1 N12 C43 -89.4(4) . . . . ?
P11 Pd1 N12 C43 85.0(3) . . . . ?
P12 Pd1 N12 C43 -97(4) . . . . ?
C43 N12 C44 C45 0.0 . . . . ?
Pd1 N12 C44 C45 -174.1(4) . . . . ?
N12 C44 C45 C41 0.0 . . . . ?
C42 C41 C45 C44 0.0 . . . . ?
C40 C41 C45 C44 174.9(8) . . . . ?
C52 P11 C46 C47 105.0(10) . . . . ?
C1 P11 C46 C47 -144.0(9) . . . . ?
Pd1 P11 C46 C47 -16.4(10) . . . . ?
C52 P11 C46 C51 -76.5(10) . . . . ?
C1 P11 C46 C51 34.5(10) . . . . ?
Pd1 P11 C46 C51 162.1(8) . . . . ?
C51 C46 C47 C48 0.5(18) . . . . ?
P11 C46 C47 C48 179.1(10) . . . . ?
C46 C47 C48 C49 0(2) . . . . ?
C47 C48 C49 C50 1(2) . . . . ?
C48 C49 C50 C51 -1.6(19) . . . . ?
C49 C50 C51 C46 1.7(19) . . . . ?
C47 C46 C51 C50 -1.1(17) . . . . ?
P11 C46 C51 C50 -179.7(9) . . . . ?
C1 P11 C52 C53 45.0(10) . . . . ?
C46 P11 C52 C53 157.5(9) . . . . ?
Pd1 P11 C52 C53 -80.8(9) . . . . ?
C1 P11 C52 C57 -142.3(9) . . . . ?
C46 P11 C52 C57 -29.8(10) . . . . ?
Pd1 P11 C52 C57 91.9(9) . . . . ?
C57 C52 C53 C54 4.1(16) . . . . ?
P11 C52 C53 C54 176.9(9) . . . . ?
C52 C53 C54 C55 -4.0(18) . . . . ?
C53 C54 C55 C56 2.7(18) . . . . ?
C54 C55 C56 C57 -1.6(18) . . . . ?
C53 C52 C57 C56 -3.0(16) . . . . ?
P11 C52 C57 C56 -175.9(9) . . . . ?
C55 C56 C57 C52 1.7(18) . . . . ?
C64 P12 C58 C59 -111.3(10) . . . . ?
C3 P12 C58 C59 136.8(10) . . . . ?
Pd1 P12 C58 C59 8.9(10) . . . . ?
C64 P12 C58 C63 67.1(10) . . . . ?
C3 P12 C58 C63 -44.8(10) . . . . ?
Pd1 P12 C58 C63 -172.7(7) . . . . ?
C63 C58 C59 C60 1.8(17) . . . . ?
P12 C58 C59 C60 -179.7(10) . . . . ?
C58 C59 C60 C61 -2(2) . . . . ?
C59 C60 C61 C62 0(2) . . . . ?
C60 C61 C62 C63 2(2) . . . . ?
C61 C62 C63 C58 -2.9(19) . . . . ?
C59 C58 C63 C62 0.7(16) . . . . ?
P12 C58 C63 C62 -177.7(9) . . . . ?
C58 P12 C64 C65 -157.4(10) . . . . ?
C3 P12 C64 C65 -44.8(11) . . . . ?
Pd1 P12 C64 C65 81.3(10) . . . . ?
C58 P12 C64 C69 26.6(11) . . . . ?
C3 P12 C64 C69 139.2(10) . . . . ?
Pd1 P12 C64 C69 -94.7(9) . . . . ?
C69 C64 C65 C66 1.6(17) . . . . ?
P12 C64 C65 C66 -174.4(9) . . . . ?
C64 C65 C66 C67 -1(2) . . . . ?
C65 C66 C67 C68 -1(2) . . . . ?
C66 C67 C68 C69 2(2) . . . . ?
C67 C68 C69 C64 -1.2(19) . . . . ?
C65 C64 C69 C68 -0.5(18) . . . . ?
P12 C64 C69 C68 175.5(10) . . . . ?
C18 P21 C70 C75 144.4(10) . . . . ?
C76 P21 C70 C75 31.8(11) . . . . ?
Pd2 P21 C70 C75 -93.0(10) . . . . ?
C18 P21 C70 C71 -36.6(11) . . . . ?
C76 P21 C70 C71 -149.3(10) . . . . ?
Pd2 P21 C70 C71 85.9(9) . . . . ?
C75 C70 C71 C72 3.8(18) . . . . ?
P21 C70 C71 C72 -175.2(10) . . . . ?
C70 C71 C72 C73 -2(2) . . . . ?
C71 C72 C73 C74 0(2) . . . . ?
C72 C73 C74 C75 1(2) . . . . ?
C71 C70 C75 C74 -2.9(19) . . . . ?
P21 C70 C75 C74 176.1(9) . . . . ?
C73 C74 C75 C70 0.6(19) . . . . ?
C18 P21 C76 C81 156.4(11) . . . . ?
C70 P21 C76 C81 -91.2(11) . . . . ?
Pd2 P21 C76 C81 28.8(12) . . . . ?
C18 P21 C76 C77 -25.0(11) . . . . ?
C70 P21 C76 C77 87.4(10) . . . . ?
Pd2 P21 C76 C77 -152.5(8) . . . . ?
C81 C76 C77 C78 1.5(18) . . . . ?
P21 C76 C77 C78 -177.1(9) . . . . ?
C76 C77 C78 C79 -0.4(19) . . . . ?
C77 C78 C79 C80 0(2) . . . . ?
C78 C79 C80 C81 0(2) . . . . ?
C79 C80 C81 C76 1(2) . . . . ?
C77 C76 C81 C80 -2(2) . . . . ?
P21 C76 C81 C80 176.8(11) . . . . ?
C16 P22 C82 C87 22.4(13) . . . . ?
C88 P22 C82 C87 133.3(11) . . . . ?
Pd2 P22 C82 C87 -104.4(11) . . . . ?
C16 P22 C82 C83 -156.4(9) . . . . ?
C88 P22 C82 C83 -45.5(10) . . . . ?
Pd2 P22 C82 C83 76.8(9) . . . . ?
C87 C82 C83 C84 -0.8(18) . . . . ?
P22 C82 C83 C84 178.0(9) . . . . ?
C82 C83 C84 C85 -2.1(18) . . . . ?
C83 C84 C85 C86 1(2) . . . . ?
C84 C85 C86 C87 2(2) . . . . ?
C83 C82 C87 C86 4(2) . . . . ?
P22 C82 C87 C86 -174.5(11) . . . . ?
C85 C86 C87 C82 -5(2) . . . . ?
C16 P22 C88 C89 -142.1(10) . . . . ?
C82 P22 C88 C89 107.3(10) . . . . ?
Pd2 P22 C88 C89 -16.1(10) . . . . ?
C16 P22 C88 C93 42.0(10) . . . . ?
C82 P22 C88 C93 -68.7(10) . . . . ?
Pd2 P22 C88 C93 168.0(8) . . . . ?
C93 C88 C89 C90 -2.8(18) . . . . ?
P22 C88 C89 C90 -178.7(10) . . . . ?
C88 C89 C90 C91 4(2) . . . . ?
C89 C90 C91 C92 -2(2) . . . . ?
C90 C91 C92 C93 0(2) . . . . ?
C91 C92 C93 C88 0.7(19) . . . . ?
C89 C88 C93 C92 0.7(17) . . . . ?
P22 C88 C93 C92 176.6(9) . . . . ?
C31 P31 C94 C99 140.0(9) . . . . ?
C100 P31 C94 C99 -112.1(9) . . . . ?
Pd3 P31 C94 C99 10.6(10) . . . . ?
C31 P31 C94 C95 -41.2(10) . . . . ?
C100 P31 C94 C95 66.6(10) . . . . ?
Pd3 P31 C94 C95 -170.6(8) . . . . ?
C99 C94 C95 C96 0.2(17) . . . . ?
P31 C94 C95 C96 -178.5(9) . . . . ?
C94 C95 C96 C97 -0.8(19) . . . . ?
C95 C96 C97 C98 2(2) . . . . ?
C96 C97 C98 C99 -2.8(19) . . . . ?
C95 C94 C99 C98 -1.0(16) . . . . ?
P31 C94 C99 C98 177.7(9) . . . . ?
C97 C98 C99 C94 2.3(18) . . . . ?
C31 P31 C100 C105 -37.8(11) . . . . ?
C94 P31 C100 C105 -149.5(10) . . . . ?
Pd3 P31 C100 C105 85.8(10) . . . . ?
C31 P31 C100 C101 147.8(10) . . . . ?
C94 P31 C100 C101 36.1(11) . . . . ?
Pd3 P31 C100 C101 -88.6(10) . . . . ?
C105 C100 C101 C102 5(2) . . . . ?
P31 C100 C101 C102 179.5(11) . . . . ?
C100 C101 C102 C103 -4(2) . . . . ?
C101 C102 C103 C104 2(3) . . . . ?
C102 C103 C104 C105 -1(2) . . . . ?
C101 C100 C105 C104 -3.5(19) . . . . ?
P31 C100 C105 C104 -177.7(10) . . . . ?
C103 C104 C105 C100 1(2) . . . . ?
C112 P32 C106 C111 92.7(11) . . . . ?
C33 P32 C106 C111 -155.4(10) . . . . ?
Pd3 P32 C106 C111 -28.8(11) . . . . ?
C112 P32 C106 C107 -84.4(11) . . . . ?
C33 P32 C106 C107 27.5(12) . . . . ?
Pd3 P32 C106 C107 154.1(9) . . . . ?
C111 C106 C107 C108 2(2) . . . . ?
P32 C106 C107 C108 178.9(10) . . . . ?
C106 C107 C108 C109 -4(2) . . . . ?
C107 C108 C109 C110 5(2) . . . . ?
C108 C109 C110 C111 -5(2) . . . . ?
C107 C106 C111 C110 -1.6(19) . . . . ?
P32 C106 C111 C110 -178.8(10) . . . . ?
C109 C110 C111 C106 4(2) . . . . ?
C106 P32 C112 C113 -27.5(12) . . . . ?
C33 P32 C112 C113 -140.3(11) . . . . ?
Pd3 P32 C112 C113 95.9(10) . . . . ?
C106 P32 C112 C117 158.8(10) . . . . ?
C33 P32 C112 C117 45.9(11) . . . . ?
Pd3 P32 C112 C117 -77.9(10) . . . . ?
C117 C112 C113 C114 -3(2) . . . . ?
P32 C112 C113 C114 -176.6(12) . . . . ?
C112 C113 C114 C115 2(2) . . . . ?
C113 C114 C115 C116 -2(3) . . . . ?
C114 C115 C116 C117 3(3) . . . . ?
C115 C116 C117 C112 -4(2) . . . . ?
C113 C112 C117 C116 3.5(19) . . . . ?
P32 C112 C117 C116 177.5(10) . . . . ?
O2 S1 C700 F1 179.4(12) . . . . ?
O3 S1 C700 F1 -56.2(14) . . . . ?
O1 S1 C700 F1 63.2(13) . . . . ?
O2 S1 C700 F2 -60.8(13) . . . . ?
O3 S1 C700 F2 63.6(13) . . . . ?
O1 S1 C700 F2 -177.1(11) . . . . ?
O2 S1 C700 F3 59.8(13) . . . . ?
O3 S1 C700 F3 -175.8(11) . . . . ?
O1 S1 C700 F3 -56.4(13) . . . . ?
O6 S42 C200 F6 -63(3) . . . . ?
O4 S42 C200 F6 177(2) . . . . ?
O5 S42 C200 F6 58(2) . . . . ?
O6 S42 C200 F4 173(2) . . . . ?
O4 S42 C200 F4 53(3) . . . . ?
O5 S42 C200 F4 -66(3) . . . . ?
O6 S42 C200 F5 59(2) . . . . ?
O4 S42 C200 F5 -60(2) . . . . ?
O5 S42 C200 F5 -179.1(18) . . . . ?
O9 S3 C300 F7 54(2) . . . . ?
O8 S3 C300 F7 -61(2) . . . . ?
O7 S3 C300 F7 176.0(19) . . . . ?
O9 S3 C300 F8 -176.6(19) . . . . ?
O8 S3 C300 F8 68(2) . . . . ?
O7 S3 C300 F8 -54(2) . . . . ?
O9 S3 C300 F9 -62(2) . . . . ?
O8 S3 C300 F9 -176.8(17) . . . . ?
O7 S3 C300 F9 61(2) . . . . ?
O11 S4 C400 F10 -50.4(15) . . . . ?
O12 S4 C400 F10 -175.3(13) . . . . ?
O10 S4 C400 F10 62.2(16) . . . . ?
O11 S4 C400 F12 85.7(15) . . . . ?
O12 S4 C400 F12 -39.1(16) . . . . ?
O10 S4 C400 F12 -161.6(15) . . . . ?
O11 S4 C400 F11B 156.7(15) . . . . ?
O12 S4 C400 F11B 31.9(16) . . . . ?
O10 S4 C400 F11B -90.6(16) . . . . ?
O11 S4 C400 F11 -166.6(11) . . . . ?
O12 S4 C400 F11 68.5(12) . . . . ?
O10 S4 C400 F11 -54.0(13) . . . . ?
O11 S4 C400 F10B -88.4(14) . . . . ?
O12 S4 C400 F10B 146.7(13) . . . . ?
O10 S4 C400 F10B 24.2(16) . . . . ?
O11 S4 C400 F12B 52.5(13) . . . . ?
O12 S4 C400 F12B -72.3(12) . . . . ?
O10 S4 C400 F12B 165.1(13) . . . . ?
O14 S5 C500 F14 -173(4) . . . . ?
O15 S5 C500 F14 63(4) . . . . ?
O13 S5 C500 F14 -50(4) . . . . ?
O14 S5 C500 F13 49(3) . . . . ?
O15 S5 C500 F13 -76(2) . . . . ?
O13 S5 C500 F13 172(2) . . . . ?
O14 S5 C500 F15 -54(3) . . . . ?
O15 S5 C500 F15 -178(2) . . . . ?
O13 S5 C500 F15 69(2) . . . . ?
O14B S105 C501 F14B -160(3) . . . . ?
O13B S105 C501 F14B 54(4) . . . . ?
O15B S105 C501 F14B -48(4) . . . . ?
O14B S105 C501 F15B 71(4) . . . . ?
O13B S105 C501 F15B -75(3) . . . . ?
O15B S105 C501 F15B -177(3) . . . . ?
O14B S105 C501 F13B -28(4) . . . . ?
O13B S105 C501 F13B -174(3) . . . . ?
O15B S105 C501 F13B 84(3) . . . . ?
O17 S6 C600 F17 -176.5(13) . . . . ?
O18 S6 C600 F17 -54.8(14) . . . . ?
O16 S6 C600 F17 65.2(14) . . . . ?
O17 S6 C600 F16 -57.0(14) . . . . ?
O18 S6 C600 F16 64.8(14) . . . . ?
O16 S6 C600 F16 -175.2(12) . . . . ?
O17 S6 C600 F18 63.0(14) . . . . ?
O18 S6 C600 F18 -175.2(12) . . . . ?
O16 S6 C600 F18 -55.3(14) . . . . ?
O18B S106 C601 F18B 48(2) . . . . ?
O16B S106 C601 F18B -169.4(17) . . . . ?
O17B S106 C601 F18B -55(2) . . . . ?
O18B S106 C601 F17B 172.5(17) . . . . ?
O16B S106 C601 F17B -45(2) . . . . ?
O17B S106 C601 F17B 70(2) . . . . ?
O18B S106 C601 F16B -70.7(19) . . . . ?
O16B S106 C601 F16B 71.9(19) . . . . ?
O17B S106 C601 F16B -173(2) . . . . ?
C806 C801 C802 C803 -3(3) . . . . ?
C801 C802 C803 C804 -2(3) . . . . ?
C802 C803 C804 C805 3(3) . . . . ?
C803 C804 C805 C806 1(3) . . . . ?
C804 C805 C806 C801 -5(3) . . . . ?
C802 C801 C806 C805 6(3) . . . . ?
C809 C807 C808 C809 0(3) . . . 2_656 ?
C808 C807 C809 C808 0(3) . . . 2_656 ?
C815 C810 C811 C812 0.0 . . . . ?
C810 C811 C812 C813 0.0 . . . . ?
C811 C812 C813 C814 0.0 . . . . ?
C812 C813 C814 C815 0.0 . . . . ?
C813 C814 C815 C810 0.0 . . . . ?
C811 C810 C815 C814 0.0 . . . . ?
C821 C816 C817 C818 0.0 . . . . ?
C816 C817 C818 C819 0.0 . . . . ?
C817 C818 C819 C820 0.0 . . . . ?
C818 C819 C820 C821 0.0 . . . . ?
C819 C820 C821 C816 0.0 . . . . ?
C817 C816 C821 C820 0.0 . . . . ?
